data_7214893
loop_
_publ_author_name
'Xu, Feng'
'Peng, Yu-Xin'
'Hu, Bin'
'Tao, Tao'
'Huang, Wei'

_publ_section_title
;
 Comparative structural and spectral analyses for mononuclear and
 dinuclear metal complexes of 2-thiophen and 2-(5-bromothiophen)
 imidazo[4,5-f][1,10]phenanthroline
;
_journal_issue 23
_journal_name_full CrystEngComm
_journal_page_first 8023
_journal_paper_doi 10.1039/c2ce26001h
_journal_volume 14
_journal_year 2012
_chemical_formula_moiety '2(C51 H30 Fe N12 S3), 2(C2 H6 O), 4(Cl O4), 5(H2 O)'
_chemical_formula_sum 'C106 H82 Cl4 Fe2 N24 O23 S6'
_chemical_formula_weight 2505.82
_chemical_name_systematic
;
?
;
_space_group_IT_number 2
_symmetry_cell_setting triclinic
_symmetry_space_group_name_Hall '-P 1'
_symmetry_space_group_name_H-M 'P -1'
_atom_sites_solution_hydrogens geom
_atom_sites_solution_primary direct
_atom_sites_solution_secondary difmap
_audit_creation_method SHELXL-97
_cell_angle_alpha 62.294(3)
_cell_angle_beta 76.676(4)
_cell_angle_gamma 68.310(4)
_cell_formula_units_Z 2
_cell_length_a 18.229(5)
_cell_length_b 18.329(5)
_cell_length_c 19.533(5)
_cell_measurement_reflns_used 4404
_cell_measurement_temperature 291(2)
_cell_measurement_theta_max 21.284
_cell_measurement_theta_min 2.301
_cell_volume 5355(2)
_computing_cell_refinement SMART
_computing_data_collection 'SMART (Bruker 2000)'
_computing_data_reduction 'SAINT (Bruker 2000)'
_computing_molecular_graphics SHELXTL
_computing_publication_material SHELXTL
_computing_structure_refinement 'SHELXTL (BRUKER 2000)'
_computing_structure_solution 'SHELXTL (BRUKER 2000)'
_diffrn_ambient_temperature 291(2)
_diffrn_detector_area_resol_mean 0
_diffrn_measured_fraction_theta_full 0.977
_diffrn_measured_fraction_theta_max 0.977
_diffrn_measurement_device_type 'Bruker Smart Apex CCD area detector'
_diffrn_measurement_method '\f and \w scans'
_diffrn_radiation_monochromator graphite
_diffrn_radiation_source 'fine-focus sealed tube'
_diffrn_radiation_type MoK\a
_diffrn_radiation_wavelength 0.71073
_diffrn_reflns_av_R_equivalents 0.0691
_diffrn_reflns_av_sigmaI/netI 0.1324
_diffrn_reflns_limit_h_max 21
_diffrn_reflns_limit_h_min -11
_diffrn_reflns_limit_k_max 21
_diffrn_reflns_limit_k_min -20
_diffrn_reflns_limit_l_max 23
_diffrn_reflns_limit_l_min -20
_diffrn_reflns_number 26740
_diffrn_reflns_theta_full 25.00
_diffrn_reflns_theta_max 25.00
_diffrn_reflns_theta_min 1.63
_diffrn_standards_decay_% 0
_diffrn_standards_interval_count 0
_diffrn_standards_interval_time 0
_diffrn_standards_number 0
_exptl_absorpt_coefficient_mu 0.574
_exptl_absorpt_correction_T_max 0.9448
_exptl_absorpt_correction_T_min 0.9395
_exptl_absorpt_correction_type multi-scan
_exptl_absorpt_process_details 'SADABS, Bruker(2000)'
_exptl_crystal_colour red
_exptl_crystal_density_diffrn 1.554
_exptl_crystal_density_method 'not measured'
_exptl_crystal_description block
_exptl_crystal_F_000 2572
_exptl_crystal_size_max 0.11
_exptl_crystal_size_mid 0.11
_exptl_crystal_size_min 0.10
_refine_diff_density_max 1.281
_refine_diff_density_min -0.709
_refine_diff_density_rms 0.156
_refine_ls_extinction_method none
_refine_ls_goodness_of_fit_ref 1.075
_refine_ls_hydrogen_treatment constr
_refine_ls_matrix_type full
_refine_ls_number_parameters 1490
_refine_ls_number_reflns 18456
_refine_ls_number_restraints 3
_refine_ls_restrained_S_all 1.075
_refine_ls_R_factor_all 0.1827
_refine_ls_R_factor_gt 0.1154
_refine_ls_shift/su_max 0.001
_refine_ls_shift/su_mean 0.000
_refine_ls_structure_factor_coef Fsqd
_refine_ls_weighting_details 'calc w=1/[\s^2^(Fo^2^)+(0.2000P)^2^] where P=(Fo^2^+2Fc^2^)/3'
_refine_ls_weighting_scheme calc
_refine_ls_wR_factor_gt 0.3431
_refine_ls_wR_factor_ref 0.3682
_reflns_number_gt 8770
_reflns_number_total 18456
_reflns_threshold_expression >2sigma(I)
_cod_data_source_file c2ce26001h.txt
_cod_data_source_block 9
_cod_database_code 7214893

loop_
_symmetry_equiv_pos_as_xyz
'x, y, z'
'-x, -y, -z'

loop_
_atom_site_label
_atom_site_type_symbol
_atom_site_fract_x
_atom_site_fract_y
_atom_site_fract_z
_atom_site_U_iso_or_equiv
_atom_site_adp_type
_atom_site_occupancy
_atom_site_symmetry_multiplicity
_atom_site_calc_flag
_atom_site_refinement_flags
_atom_site_disorder_assembly
_atom_site_disorder_group
Fe1 Fe 0.30542(7) 0.40654(8) 0.23621(7) 0.0372(3) Uani 1 1 d . . .
Fe2 Fe 0.22185(7) 0.88531(9) 0.33115(8) 0.0440(4) Uani 1 1 d . . .
C1 C 0.4822(5) 0.3292(6) 0.2352(6) 0.050(2) Uani 1 1 d . . .
H1 H 0.4836 0.3713 0.2483 0.060 Uiso 1 1 calc R . .
C2 C 0.5532(5) 0.2720(7) 0.2246(6) 0.058(3) Uani 1 1 d . . .
H2 H 0.6005 0.2763 0.2302 0.069 Uiso 1 1 calc R . .
C3 C 0.5538(6) 0.2081(7) 0.2054(5) 0.054(3) Uani 1 1 d . . .
H3 H 0.6011 0.1690 0.1975 0.065 Uiso 1 1 calc R . .
C4 C 0.4817(5) 0.2043(6) 0.1984(5) 0.039(2) Uani 1 1 d . . .
C5 C 0.4718(5) 0.1422(5) 0.1788(5) 0.041(2) Uani 1 1 d . . .
C6 C 0.3957(5) 0.1405(6) 0.1734(5) 0.044(2) Uani 1 1 d . . .
C7 C 0.3256(5) 0.2019(6) 0.1860(5) 0.043(2) Uani 1 1 d . . .
C8 C 0.2509(5) 0.2014(6) 0.1861(5) 0.044(2) Uani 1 1 d . . .
H8 H 0.2427 0.1579 0.1796 0.053 Uiso 1 1 calc R . .
C9 C 0.1876(6) 0.2678(7) 0.1960(6) 0.058(3) Uani 1 1 d . . .
H9 H 0.1363 0.2713 0.1927 0.070 Uiso 1 1 calc R . .
C10 C 0.2006(5) 0.3290(7) 0.2109(5) 0.052(3) Uani 1 1 d . . .
H10 H 0.1577 0.3726 0.2183 0.063 Uiso 1 1 calc R . .
C11 C 0.3356(5) 0.2656(6) 0.2021(5) 0.040(2) Uani 1 1 d . . .
C12 C 0.4110(5) 0.2648(5) 0.2101(5) 0.038(2) Uani 1 1 d . . .
C13 C 0.4819(6) 0.0401(5) 0.1435(5) 0.044(2) Uani 1 1 d . . .
C14 C 0.5202(6) -0.0328(6) 0.1226(5) 0.046(2) Uani 1 1 d . . .
C15 C 0.5970(6) -0.0793(6) 0.1233(6) 0.055(3) Uani 1 1 d . . .
H15 H 0.6362 -0.0711 0.1395 0.066 Uiso 1 1 calc R . .
C16 C 0.6104(8) -0.1443(6) 0.0953(7) 0.072(3) Uani 1 1 d . . .
H16 H 0.6601 -0.1810 0.0889 0.086 Uiso 1 1 calc R . .
C17 C 0.5431(8) -0.1456(7) 0.0797(6) 0.068(3) Uani 1 1 d . . .
H17 H 0.5404 -0.1854 0.0643 0.081 Uiso 1 1 calc R . .
C18 C 0.3723(5) 0.4838(6) 0.0721(5) 0.047(2) Uani 1 1 d . . .
H18 H 0.4153 0.4337 0.0836 0.056 Uiso 1 1 calc R . .
C19 C 0.3731(6) 0.5523(7) 0.0003(5) 0.055(3) Uani 1 1 d . . .
H19 H 0.4167 0.5484 -0.0351 0.066 Uiso 1 1 calc R . .
C20 C 0.3096(6) 0.6261(7) -0.0187(5) 0.053(3) Uani 1 1 d . . .
H20 H 0.3102 0.6728 -0.0666 0.064 Uiso 1 1 calc R . .
C21 C 0.2448(5) 0.6304(6) 0.0338(5) 0.044(2) Uani 1 1 d . . .
C22 C 0.1738(6) 0.7015(6) 0.0207(5) 0.051(2) Uani 1 1 d . . .
C23 C 0.1106(5) 0.6982(6) 0.0783(5) 0.047(2) Uani 1 1 d . . .
C24 C 0.1124(5) 0.6274(6) 0.1500(5) 0.043(2) Uani 1 1 d . . .
C25 C 0.0518(5) 0.6183(6) 0.2111(6) 0.052(2) Uani 1 1 d . . .
H25 H 0.0038 0.6621 0.2047 0.062 Uiso 1 1 calc R . .
C26 C 0.0639(5) 0.5453(6) 0.2796(5) 0.048(2) Uani 1 1 d . . .
H26 H 0.0241 0.5384 0.3195 0.058 Uiso 1 1 calc R . .
C27 C 0.1369(5) 0.4820(6) 0.2879(5) 0.045(2) Uani 1 1 d . . .
H27 H 0.1446 0.4329 0.3347 0.054 Uiso 1 1 calc R . .
C28 C 0.1836(5) 0.5579(5) 0.1650(5) 0.039(2) Uani 1 1 d . . .
C29 C 0.2481(5) 0.5607(6) 0.1045(5) 0.040(2) Uani 1 1 d . . .
C30 C 0.0846(7) 0.8233(7) -0.0240(6) 0.056(3) Uani 1 1 d . . .
C31 C 0.0388(6) 0.9134(7) -0.0689(6) 0.062(3) Uani 1 1 d . . .
C32 C -0.0325(7) 0.9622(8) -0.0517(7) 0.081(4) Uani 1 1 d . . .
H32 H -0.0636 0.9405 -0.0066 0.097 Uiso 1 1 calc R . .
C33 C -0.0558(9) 1.0468(8) -0.1064(8) 0.092(4) Uani 1 1 d . . .
H33 H -0.1028 1.0881 -0.1015 0.111 Uiso 1 1 calc R . .
C34 C -0.0024(9) 1.0622(9) -0.1675(9) 0.103(5) Uani 1 1 d . . .
H34 H -0.0078 1.1154 -0.2101 0.123 Uiso 1 1 calc R . .
C35 C 0.2693(5) 0.2709(6) 0.3897(5) 0.046(2) Uani 1 1 d . . .
H35 H 0.2575 0.2466 0.3627 0.055 Uiso 1 1 calc R . .
C36 C 0.2605(6) 0.2330(6) 0.4709(5) 0.052(2) Uani 1 1 d . . .
H36 H 0.2428 0.1846 0.4970 0.063 Uiso 1 1 calc R . .
C37 C 0.2781(5) 0.2676(6) 0.5116(5) 0.047(2) Uani 1 1 d . . .
H37 H 0.2717 0.2432 0.5655 0.057 Uiso 1 1 calc R . .
C38 C 0.3056(5) 0.3391(5) 0.4723(5) 0.038(2) Uani 1 1 d . . .
C39 C 0.3269(5) 0.3830(6) 0.5046(5) 0.040(2) Uani 1 1 d . E .
C40 C 0.3531(5) 0.4530(6) 0.4616(6) 0.045(2) Uani 1 1 d . E .
C41 C 0.3618(5) 0.4880(6) 0.3791(5) 0.043(2) Uani 1 1 d . . .
C42 C 0.3920(5) 0.5577(6) 0.3304(6) 0.049(2) Uani 1 1 d . . .
H42 H 0.4088 0.5846 0.3514 0.058 Uiso 1 1 calc R . .
C43 C 0.3961(6) 0.5854(6) 0.2512(5) 0.054(3) Uani 1 1 d . . .
H43 H 0.4156 0.6313 0.2178 0.065 Uiso 1 1 calc R . .
C44 C 0.3701(5) 0.5421(6) 0.2217(5) 0.044(2) Uani 1 1 d . . .
H44 H 0.3736 0.5605 0.1683 0.053 Uiso 1 1 calc R . .
C45 C 0.3405(5) 0.4478(5) 0.3449(5) 0.038(2) Uani 1 1 d . . .
C46 C 0.3111(5) 0.3751(5) 0.3901(5) 0.0345(19) Uani 1 1 d . . .
C47 C 0.3493(6) 0.4245(6) 0.5836(5) 0.050(2) Uani 1 1 d . E .
C48 C 0.3555(6) 0.4315(7) 0.6520(6) 0.058(3) Uani 1 1 d . . .
C50 C 0.3520(9) 0.4089(10) 0.7823(7) 0.091(4) Uani 1 1 d . . .
H50 H 0.3455 0.3861 0.8362 0.109 Uiso 1 1 calc R A 1
C51 C 0.3857(8) 0.4728(9) 0.7404(7) 0.084(4) Uani 1 1 d . E .
H51 H 0.4017 0.4987 0.7631 0.101 Uiso 1 1 calc R B 1
C52 C 0.1990(5) 0.8113(7) 0.2327(6) 0.053(2) Uani 1 1 d . . .
H52 H 0.2078 0.8597 0.1900 0.064 Uiso 1 1 calc R . .
C53 C 0.1852(6) 0.7468(7) 0.2219(6) 0.055(3) Uani 1 1 d . . .
H53 H 0.1843 0.7533 0.1719 0.066 Uiso 1 1 calc R . .
C54 C 0.1730(5) 0.6750(6) 0.2837(5) 0.040(2) Uani 1 1 d . . .
H54 H 0.1646 0.6323 0.2763 0.048 Uiso 1 1 calc R . .
C55 C 0.1735(5) 0.6665(6) 0.3583(5) 0.044(2) Uani 1 1 d . . .
C56 C 0.1621(5) 0.5964(6) 0.4291(5) 0.044(2) Uani 1 1 d . . .
C57 C 0.1674(5) 0.5934(6) 0.4984(5) 0.044(2) Uani 1 1 d . . .
C58 C 0.1917(5) 0.6541(6) 0.5078(5) 0.040(2) Uani 1 1 d . . .
C59 C 0.2066(6) 0.6499(7) 0.5777(6) 0.061(3) Uani 1 1 d . . .
H59 H 0.2016 0.6041 0.6251 0.073 Uiso 1 1 calc R . .
C60 C 0.2284(7) 0.7156(7) 0.5730(6) 0.063(3) Uani 1 1 d . . .
H60 H 0.2383 0.7146 0.6181 0.076 Uiso 1 1 calc R . .
C61 C 0.2362(6) 0.7835(7) 0.5032(6) 0.059(3) Uani 1 1 d . . .
H61 H 0.2513 0.8269 0.5028 0.071 Uiso 1 1 calc R . .
C62 C 0.2012(5) 0.7244(6) 0.4389(5) 0.039(2) Uani 1 1 d . . .
C63 C 0.1917(5) 0.7309(6) 0.3654(6) 0.044(2) Uani 1 1 d . . .
C64 C 0.1298(5) 0.4858(6) 0.5130(5) 0.044(2) Uani 1 1 d . . .
C65 C 0.1060(5) 0.4095(6) 0.5504(5) 0.047(2) Uani 1 1 d . . .
C66 C 0.1090(6) 0.3485(7) 0.6264(6) 0.061(3) Uani 1 1 d . . .
H66 H 0.1285 0.3521 0.6643 0.074 Uiso 1 1 calc R . .
C67 C 0.0800(7) 0.2805(7) 0.6420(8) 0.073(3) Uani 1 1 d . . .
H67 H 0.0780 0.2349 0.6903 0.087 Uiso 1 1 calc R . .
C68 C 0.0551(7) 0.2909(7) 0.5752(8) 0.075(3) Uani 1 1 d . . .
H68 H 0.0343 0.2526 0.5734 0.090 Uiso 1 1 calc R . .
C69 C 0.3798(6) 0.7781(6) 0.2876(5) 0.050(2) Uani 1 1 d . . .
H69 H 0.3524 0.7505 0.2775 0.060 Uiso 1 1 calc R . .
C70 C 0.4614(6) 0.7534(6) 0.2761(6) 0.051(2) Uani 1 1 d . . .
H70 H 0.4882 0.7103 0.2587 0.061 Uiso 1 1 calc R . .
C71 C 0.5013(6) 0.7933(6) 0.2907(5) 0.047(2) Uani 1 1 d . . .
H71 H 0.5562 0.7773 0.2828 0.057 Uiso 1 1 calc R . .
C72 C 0.4640(5) 0.8555(6) 0.3163(5) 0.041(2) Uani 1 1 d . . .
C73 C 0.4966(5) 0.9048(6) 0.3324(5) 0.042(2) Uani 1 1 d . E .
C74 C 0.4532(6) 0.9665(6) 0.3595(6) 0.054(3) Uani 1 1 d . E .
C75 C 0.3677(6) 0.9885(6) 0.3719(5) 0.044(2) Uani 1 1 d . . .
C76 C 0.3192(6) 1.0495(6) 0.4001(6) 0.054(3) Uani 1 1 d . . .
H76 H 0.3409 1.0785 0.4146 0.065 Uiso 1 1 calc R . .
C77 C 0.2393(6) 1.0654(7) 0.4059(6) 0.062(3) Uani 1 1 d . . .
H77 H 0.2053 1.1079 0.4218 0.075 Uiso 1 1 calc R . .
C78 C 0.2095(6) 1.0176(7) 0.3879(7) 0.061(3) Uani 1 1 d . . .
H78 H 0.1551 1.0276 0.3947 0.073 Uiso 1 1 calc R . .
C79 C 0.3336(5) 0.9430(6) 0.3546(5) 0.044(2) Uani 1 1 d . . .
C80 C 0.3808(5) 0.8779(5) 0.3274(5) 0.040(2) Uani 1 1 d . . .
C81 C 0.5775(6) 0.9554(7) 0.3521(5) 0.052(2) Uani 1 1 d . E .
C82 C 0.6462(6) 0.9720(7) 0.3582(6) 0.059(3) Uani 1 1 d . . .
C84 C 0.7801(7) 0.9682(9) 0.3484(7) 0.079(4) Uani 1 1 d . . .
H84 H 0.8348 0.9556 0.3390 0.094 Uiso 1 1 calc R C 1
C85 C 0.7392(8) 1.0185(9) 0.3852(8) 0.086(4) Uani 1 1 d . E .
H85 H 0.7632 1.0426 0.4031 0.103 Uiso 1 1 calc R D 2
C86 C 0.2585(6) 0.9948(7) 0.1651(6) 0.054(3) Uani 1 1 d . . .
H86 H 0.3085 0.9546 0.1682 0.064 Uiso 1 1 calc R . .
C87 C 0.2393(6) 1.0682(7) 0.0957(6) 0.062(3) Uani 1 1 d . . .
H87 H 0.2762 1.0749 0.0532 0.074 Uiso 1 1 calc R . .
C88 C 0.1679(6) 1.1303(7) 0.0888(6) 0.054(3) Uani 1 1 d . . .
H88 H 0.1565 1.1793 0.0423 0.065 Uiso 1 1 calc R . .
C89 C 0.1113(6) 1.1197(6) 0.1526(6) 0.053(2) Uani 1 1 d . . .
C90 C 0.0355(6) 1.1769(6) 0.1576(6) 0.051(2) Uani 1 1 d . . .
C91 C -0.0158(6) 1.1563(7) 0.2236(6) 0.055(3) Uani 1 1 d . . .
C92 C 0.0028(6) 1.0776(7) 0.2896(6) 0.054(3) Uani 1 1 d . . .
C93 C -0.0458(6) 1.0512(8) 0.3560(6) 0.063(3) Uani 1 1 d . . .
H93 H -0.0965 1.0875 0.3602 0.076 Uiso 1 1 calc R . .
C94 C -0.0198(6) 0.9725(8) 0.4148(7) 0.073(3) Uani 1 1 d . . .
H94 H -0.0532 0.9534 0.4586 0.087 Uiso 1 1 calc R . .
C95 C 0.0569(6) 0.9208(7) 0.4092(6) 0.058(3) Uani 1 1 d . . .
H95 H 0.0744 0.8675 0.4507 0.069 Uiso 1 1 calc R . .
C96 C 0.0795(5) 1.0213(6) 0.2869(6) 0.048(2) Uani 1 1 d . . .
C97 C 0.1332(5) 1.0414(6) 0.2209(5) 0.043(2) Uani 1 1 d . . .
C98 C -0.0690(7) 1.2869(7) 0.1342(7) 0.062(3) Uani 1 1 d . . .
C99 C -0.1270(7) 1.3726(6) 0.0974(5) 0.071(3) Uani 1 1 d D . .
C100 C -0.2072(6) 1.4054(6) 0.1296(6) 0.056(3) Uani 1 1 d . . .
H100 H -0.2324 1.3772 0.1767 0.068 Uiso 1 1 calc R . .
C101 C -0.2378(9) 1.4930(10) 0.0698(9) 0.099(5) Uani 1 1 d . . .
H101 H -0.2885 1.5285 0.0753 0.118 Uiso 1 1 calc R . .
C102 C -0.1914(8) 1.5181(9) 0.0097(10) 0.116(6) Uani 1 1 d D . .
H102 H -0.2057 1.5730 -0.0306 0.139 Uiso 1 1 calc R . .
C103 C 0.1180(14) 0.485(2) 0.7784(14) 0.218(13) Uani 1 1 d . . .
H10A H 0.1460 0.5237 0.7720 0.261 Uiso 1 1 calc R . .
H10B H 0.1562 0.4276 0.7945 0.261 Uiso 1 1 calc R . .
C104 C 0.060(2) 0.483(3) 0.8463(19) 0.37(3) Uani 1 1 d . . .
H10C H 0.0828 0.4885 0.8822 0.554 Uiso 1 1 d R . .
H10D H 0.0498 0.4278 0.8703 0.554 Uiso 1 1 d R . .
H10E H 0.0105 0.5283 0.8319 0.554 Uiso 1 1 d R . .
C105 C 0.3052(14) 0.8738(15) 0.9659(12) 0.212(13) Uani 1 1 d D . .
H10F H 0.2480 0.8898 0.9752 0.254 Uiso 1 1 calc R . .
H10G H 0.3189 0.8194 0.9619 0.254 Uiso 1 1 calc R . .
C106 C 0.3242(16) 0.841(3) 1.0413(13) 0.31(2) Uani 1 1 d D . .
H10H H 0.3789 0.8065 1.0457 0.460 Uiso 1 1 calc R . .
H10I H 0.2917 0.8049 1.0755 0.460 Uiso 1 1 calc R . .
H10J H 0.3151 0.8872 1.0551 0.460 Uiso 1 1 calc R . .
Cl1 Cl 0.0302(2) 0.2532(3) 0.3850(3) 0.0974(11) Uani 1 1 d . . .
Cl2 Cl 0.1607(2) 0.1632(3) 0.8599(2) 0.0920(11) Uani 1 1 d . . .
Cl3 Cl 0.56584(19) 0.2605(2) 0.4289(2) 0.0759(9) Uani 1 1 d . . .
Cl4 Cl 0.5152(2) 0.6557(2) 0.0430(2) 0.0866(10) Uani 1 1 d . . .
N1 N 0.4115(4) 0.3284(5) 0.2281(4) 0.0390(17) Uani 1 1 d . . .
N2 N 0.2738(4) 0.3258(5) 0.2147(4) 0.0359(16) Uani 1 1 d . . .
N3 N 0.5255(4) 0.0773(5) 0.1599(4) 0.0432(18) Uani 1 1 d . . .
H3A H 0.5762 0.0627 0.1585 0.052 Uiso 1 1 calc R . .
N4 N 0.4057(5) 0.0750(5) 0.1527(4) 0.049(2) Uani 1 1 d . . .
N5 N 0.3120(4) 0.4868(5) 0.1256(4) 0.0436(18) Uani 1 1 d . . .
N6 N 0.1977(4) 0.4866(4) 0.2327(4) 0.0375(17) Uani 1 1 d . . .
N7 N 0.1545(5) 0.7817(5) -0.0418(5) 0.055(2) Uani 1 1 d . . .
N8 N 0.0537(5) 0.7777(5) 0.0471(5) 0.054(2) Uani 1 1 d . . .
H8A H 0.0079 0.7948 0.0686 0.065 Uiso 1 1 calc R . .
N9 N 0.2941(4) 0.3409(4) 0.3496(4) 0.0384(17) Uani 1 1 d . . .
N10 N 0.3416(4) 0.4785(5) 0.2655(4) 0.0396(17) Uani 1 1 d . . .
N11 N 0.3227(4) 0.3655(5) 0.5833(4) 0.0454(19) Uani 1 1 d . . .
N12 N 0.3698(4) 0.4787(5) 0.5104(4) 0.0466(19) Uani 1 1 d . . .
H12 H 0.3890 0.5200 0.4978 0.056 Uiso 1 1 calc R E .
N13 N 0.1995(4) 0.8030(5) 0.3030(4) 0.0380(17) Uani 1 1 d . . .
N14 N 0.2231(4) 0.7896(5) 0.4363(4) 0.0470(19) Uani 1 1 d . . .
N15 N 0.1385(4) 0.5277(5) 0.4377(5) 0.0468(19) Uani 1 1 d . . .
N16 N 0.1477(4) 0.5204(5) 0.5538(4) 0.0471(19) Uani 1 1 d . . .
H16A H 0.1468 0.5009 0.6034 0.056 Uiso 1 1 calc R . .
N17 N 0.3379(4) 0.8400(5) 0.3125(4) 0.0409(17) Uani 1 1 d . . .
N18 N 0.2526(4) 0.9591(5) 0.3620(4) 0.0468(19) Uani 1 1 d . . .
N19 N 0.5763(4) 0.8982(5) 0.3281(4) 0.0453(18) Uani 1 1 d . . .
N20 N 0.5039(5) 0.9988(5) 0.3713(4) 0.050(2) Uani 1 1 d . . .
H20A H 0.4915 1.0384 0.3875 0.059 Uiso 1 1 calc R E .
N21 N 0.2072(4) 0.9809(5) 0.2270(5) 0.0475(19) Uani 1 1 d . . .
N22 N 0.1072(4) 0.9437(5) 0.3472(5) 0.0480(19) Uani 1 1 d . . .
N23 N 0.0017(5) 1.2598(6) 0.1013(5) 0.064(2) Uani 1 1 d . . .
N24 N -0.0828(5) 1.2285(6) 0.2064(6) 0.064(2) Uani 1 1 d . . .
H24 H -0.1252 1.2349 0.2363 0.077 Uiso 1 1 calc R . .
O1 O 0.0073(19) 0.3217(17) 0.3139(12) 0.40(2) Uani 1 1 d . . .
O2 O 0.0373(14) 0.1811(11) 0.3847(13) 0.256(10) Uani 1 1 d . . .
O3 O -0.0224(8) 0.2709(13) 0.4409(9) 0.220(8) Uani 1 1 d . . .
O4 O 0.1028(9) 0.2495(17) 0.3926(17) 0.307(15) Uani 1 1 d . . .
O5 O 0.0807(7) 0.1828(9) 0.8551(8) 0.158(5) Uani 1 1 d . . .
O6 O 0.1824(12) 0.1114(17) 0.9328(9) 0.290(12) Uani 1 1 d . . .
O7 O 0.1845(11) 0.2369(12) 0.8258(12) 0.246(10) Uani 1 1 d . . .
O8 O 0.2023(8) 0.1116(10) 0.8212(9) 0.183(6) Uani 1 1 d . . .
O9 O 0.4943(7) 0.2502(9) 0.4248(9) 0.158(5) Uani 1 1 d . . .
O10 O 0.6314(7) 0.1971(10) 0.4204(9) 0.168(6) Uani 1 1 d . . .
O11 O 0.5697(9) 0.2677(10) 0.4939(8) 0.168(6) Uani 1 1 d . . .
O12 O 0.5714(12) 0.3368(10) 0.3656(9) 0.221(9) Uani 1 1 d . . .
O13 O 0.5279(8) 0.5679(7) 0.0961(6) 0.138(4) Uani 1 1 d . . .
O14 O 0.4833(8) 0.6678(9) -0.0214(7) 0.157(5) Uani 1 1 d . . .
O15 O 0.5894(7) 0.6724(10) 0.0173(10) 0.184(6) Uani 1 1 d . . .
O16 O 0.4677(10) 0.7078(8) 0.0795(8) 0.189(7) Uani 1 1 d . . .
O17 O 0.2997(4) 0.2226(5) 0.7031(4) 0.074(2) Uani 1 1 d . . .
H17A H 0.3067 0.2682 0.6652 0.112 Uiso 1 1 d R . .
H17B H 0.3370 0.1787 0.7012 0.112 Uiso 1 1 d R . .
O18 O 0.2496(5) 0.8313(5) 0.8182(5) 0.087(3) Uani 1 1 d . . .
H18A H 0.2661 0.8586 0.8335 0.131 Uiso 1 1 d R . .
H18B H 0.2034 0.8300 0.8391 0.131 Uiso 1 1 d R . .
O19 O 0.7672(5) 0.2162(6) 0.2893(5) 0.101(3) Uani 1 1 d . . .
H19A H 0.7303 0.2105 0.3253 0.151 Uiso 1 1 d R . .
H19B H 0.7478 0.2374 0.2459 0.151 Uiso 1 1 d R . .
O20 O 0.1004(6) 0.5066(8) 0.7060(6) 0.113(4) Uani 1 1 d . . .
H20B H 0.0566 0.5427 0.6972 0.169 Uiso 1 1 calc R . .
O21 O 0.3096(5) 0.9353(6) 0.8757(6) 0.099(3) Uani 1 1 d . . .
H21 H 0.2708 0.9785 0.8659 0.149 Uiso 1 1 calc R . .
O22 O 0.4447(7) 0.6046(8) 0.4589(6) 0.136(4) Uani 1 1 d . . .
H22A H 0.4401 0.6436 0.4731 0.205 Uiso 1 1 d R . .
H22B H 0.4906 0.5681 0.4674 0.205 Uiso 1 1 d R . .
O23 O 0.4484(6) 0.1142(9) 0.4426(8) 0.147(5) Uani 1 1 d . . .
H23A H 0.4627 0.1565 0.4358 0.220 Uiso 1 1 d R . .
H23B H 0.4547 0.0764 0.4891 0.220 Uiso 1 1 d R . .
S1 S 0.46370(17) -0.06625(18) 0.09131(16) 0.0583(7) Uani 1 1 d . . .
S2 S 0.0755(2) 0.9729(2) -0.1572(2) 0.1109(14) Uani 1 1 d . . .
S4 S 0.06685(16) 0.38158(18) 0.49695(17) 0.0604(7) Uani 1 1 d . . .
S6 S -0.1015(3) 1.4438(3) 0.0090(2) 0.1170(14) Uani 1 1 d D . .
C49 C 0.3249(4) 0.3763(4) 0.7353(3) 0.081(2) Uani 0.615(9) 1 d P E 1
H49 H 0.2983 0.3358 0.7516 0.097 Uiso 0.615(9) 1 calc PR E 1
C83 C 0.7334(3) 0.9317(4) 0.3223(4) 0.081(2) Uani 0.615(9) 1 d P E 1
H83 H 0.7497 0.8977 0.2948 0.097 Uiso 0.615(9) 1 calc PR E 1
S3 S 0.3962(3) 0.5003(3) 0.6495(3) 0.0759(16) Uani 0.615(9) 1 d P E 1
S5 S 0.6447(3) 1.0345(3) 0.3962(3) 0.0813(16) Uani 0.615(9) 1 d P E 1
C49' C 0.3962(3) 0.5003(3) 0.6495(3) 0.0759(16) Uani 0.385(9) 1 d P E 2
H49' H 0.4178 0.5410 0.6088 0.091 Uiso 0.385(9) 1 calc PR E 2
C83' C 0.6447(3) 1.0345(3) 0.3962(3) 0.0813(16) Uani 0.385(9) 1 d P E 2
H83' H 0.6035 1.0682 0.4173 0.098 Uiso 0.385(9) 1 calc PR E 2
S3' S 0.3249(4) 0.3763(4) 0.7353(3) 0.081(2) Uani 0.385(9) 1 d P E 2
S5' S 0.7334(3) 0.9317(4) 0.3223(4) 0.081(2) Uani 0.385(9) 1 d P E 2

loop_
_atom_site_aniso_label
_atom_site_aniso_U_11
_atom_site_aniso_U_22
_atom_site_aniso_U_33
_atom_site_aniso_U_23
_atom_site_aniso_U_13
_atom_site_aniso_U_12
Fe1 0.0383(7) 0.0420(7) 0.0400(7) -0.0226(6) -0.0037(5) -0.0138(6)
Fe2 0.0404(7) 0.0507(8) 0.0541(8) -0.0272(7) -0.0035(6) -0.0208(6)
C1 0.052(6) 0.048(6) 0.068(7) -0.035(5) -0.009(5) -0.019(5)
C2 0.031(5) 0.074(7) 0.081(8) -0.046(6) -0.017(5) -0.006(5)
C3 0.039(5) 0.063(7) 0.054(6) -0.020(5) -0.008(5) -0.011(5)
C4 0.032(5) 0.044(5) 0.047(5) -0.023(4) -0.004(4) -0.013(4)
C5 0.039(5) 0.034(5) 0.051(5) -0.020(4) -0.010(4) -0.005(4)
C6 0.039(5) 0.047(5) 0.055(6) -0.028(5) 0.000(4) -0.018(4)
C7 0.049(6) 0.046(5) 0.039(5) -0.020(4) -0.002(4) -0.018(4)
C8 0.039(5) 0.060(6) 0.062(6) -0.045(5) 0.007(4) -0.025(4)
C9 0.044(6) 0.083(8) 0.083(8) -0.060(7) 0.003(5) -0.026(5)
C10 0.034(5) 0.070(7) 0.059(6) -0.037(5) 0.000(4) -0.012(5)
C11 0.052(6) 0.045(5) 0.041(5) -0.023(4) -0.010(4) -0.021(4)
C12 0.035(5) 0.038(5) 0.041(5) -0.013(4) -0.002(4) -0.015(4)
C13 0.054(6) 0.030(5) 0.052(6) -0.019(4) -0.006(5) -0.015(4)
C14 0.060(6) 0.042(5) 0.047(5) -0.024(4) 0.005(5) -0.025(5)
C15 0.051(6) 0.059(6) 0.064(6) -0.039(5) 0.002(5) -0.014(5)
C16 0.097(10) 0.033(6) 0.076(8) -0.026(5) 0.001(7) -0.011(6)
C17 0.098(9) 0.055(7) 0.062(7) -0.038(6) 0.011(7) -0.027(6)
C18 0.045(5) 0.057(6) 0.046(6) -0.026(5) 0.004(4) -0.022(5)
C19 0.051(6) 0.068(7) 0.046(6) -0.032(5) 0.014(5) -0.019(5)
C20 0.059(6) 0.061(7) 0.035(5) -0.017(5) 0.008(5) -0.025(5)
C21 0.051(6) 0.050(6) 0.035(5) -0.016(4) -0.007(4) -0.018(5)
C22 0.059(6) 0.058(6) 0.046(6) -0.029(5) -0.004(5) -0.020(5)
C23 0.039(5) 0.046(6) 0.056(6) -0.023(5) -0.011(5) -0.005(4)
C24 0.039(5) 0.045(5) 0.048(5) -0.022(5) -0.004(4) -0.014(4)
C25 0.042(5) 0.047(6) 0.063(6) -0.022(5) -0.006(5) -0.012(4)
C26 0.043(5) 0.055(6) 0.052(6) -0.029(5) 0.003(4) -0.015(5)
C27 0.051(6) 0.057(6) 0.031(5) -0.020(4) -0.002(4) -0.021(5)
C28 0.042(5) 0.041(5) 0.045(5) -0.025(4) -0.009(4) -0.013(4)
C29 0.039(5) 0.046(5) 0.042(5) -0.026(4) -0.004(4) -0.010(4)
C30 0.067(7) 0.051(6) 0.047(6) -0.010(5) -0.011(5) -0.025(6)
C31 0.062(7) 0.048(6) 0.075(7) -0.020(6) -0.022(6) -0.014(5)
C32 0.073(8) 0.070(8) 0.084(9) -0.020(7) -0.033(7) -0.005(7)
C33 0.099(11) 0.061(8) 0.088(10) -0.018(7) -0.046(9) 0.013(7)
C34 0.114(12) 0.067(9) 0.095(11) 0.003(8) -0.041(10) -0.023(8)
C35 0.054(6) 0.042(5) 0.050(6) -0.023(5) -0.003(4) -0.019(4)
C36 0.065(6) 0.042(6) 0.051(6) -0.009(5) -0.014(5) -0.026(5)
C37 0.059(6) 0.038(5) 0.042(5) -0.011(4) -0.005(4) -0.019(5)
C38 0.040(5) 0.040(5) 0.044(5) -0.022(4) -0.009(4) -0.013(4)
C39 0.046(5) 0.040(5) 0.038(5) -0.016(4) -0.015(4) -0.011(4)
C40 0.046(5) 0.046(6) 0.060(6) -0.032(5) -0.010(5) -0.015(4)
C41 0.051(5) 0.045(5) 0.043(5) -0.022(4) -0.013(4) -0.015(4)
C42 0.047(5) 0.052(6) 0.065(7) -0.033(5) -0.001(5) -0.024(5)
C43 0.074(7) 0.055(6) 0.040(6) -0.014(5) -0.003(5) -0.035(5)
C44 0.059(6) 0.048(6) 0.036(5) -0.015(4) -0.012(4) -0.024(5)
C45 0.041(5) 0.037(5) 0.044(5) -0.018(4) -0.014(4) -0.011(4)
C46 0.034(4) 0.035(5) 0.040(5) -0.018(4) -0.009(4) -0.010(4)
C47 0.056(6) 0.052(6) 0.044(6) -0.026(5) -0.016(5) -0.005(5)
C48 0.049(6) 0.067(7) 0.068(7) -0.042(6) 0.004(5) -0.016(5)
C50 0.116(11) 0.105(11) 0.054(7) -0.038(8) -0.007(7) -0.027(9)
C51 0.109(11) 0.104(11) 0.067(8) -0.055(8) -0.025(7) -0.026(9)
C52 0.049(6) 0.061(7) 0.048(6) -0.019(5) -0.001(5) -0.022(5)
C53 0.070(7) 0.067(7) 0.042(6) -0.024(5) -0.007(5) -0.033(6)
C54 0.046(5) 0.051(6) 0.044(5) -0.029(5) -0.002(4) -0.025(4)
C55 0.038(5) 0.046(5) 0.061(6) -0.032(5) 0.000(4) -0.014(4)
C56 0.042(5) 0.047(6) 0.048(6) -0.023(5) -0.001(4) -0.015(4)
C57 0.046(5) 0.039(5) 0.048(6) -0.018(4) -0.004(4) -0.016(4)
C58 0.034(5) 0.054(6) 0.048(5) -0.034(5) -0.007(4) -0.010(4)
C59 0.082(8) 0.065(7) 0.042(6) -0.016(5) -0.015(5) -0.031(6)
C60 0.090(8) 0.073(8) 0.054(7) -0.033(6) -0.005(6) -0.045(7)
C61 0.068(7) 0.072(7) 0.064(7) -0.043(6) -0.002(5) -0.030(6)
C62 0.033(5) 0.052(6) 0.044(5) -0.026(5) -0.005(4) -0.016(4)
C63 0.034(5) 0.046(6) 0.062(6) -0.026(5) -0.005(4) -0.017(4)
C64 0.049(6) 0.041(5) 0.047(6) -0.024(5) 0.008(4) -0.019(4)
C65 0.039(5) 0.049(6) 0.048(6) -0.020(5) -0.003(4) -0.009(4)
C66 0.061(7) 0.056(7) 0.067(7) -0.030(6) 0.008(5) -0.020(5)
C67 0.078(8) 0.054(7) 0.085(9) -0.024(6) 0.001(7) -0.030(6)
C68 0.068(8) 0.058(7) 0.101(10) -0.034(7) 0.003(7) -0.027(6)
C69 0.053(6) 0.051(6) 0.059(6) -0.029(5) -0.011(5) -0.018(5)
C70 0.049(6) 0.047(6) 0.068(7) -0.037(5) -0.004(5) -0.010(5)
C71 0.051(6) 0.042(5) 0.053(6) -0.021(5) -0.003(5) -0.016(4)
C72 0.040(5) 0.043(5) 0.043(5) -0.016(4) -0.008(4) -0.015(4)
C73 0.039(5) 0.047(6) 0.049(5) -0.025(5) -0.009(4) -0.012(4)
C74 0.075(7) 0.043(6) 0.061(6) -0.020(5) -0.014(5) -0.034(5)
C75 0.056(6) 0.044(5) 0.042(5) -0.019(4) -0.011(4) -0.021(5)
C76 0.058(6) 0.049(6) 0.076(7) -0.039(5) -0.006(5) -0.020(5)
C77 0.064(7) 0.061(7) 0.085(8) -0.050(6) -0.022(6) -0.007(5)
C78 0.035(5) 0.063(7) 0.105(9) -0.051(7) -0.017(5) -0.009(5)
C79 0.054(6) 0.044(5) 0.045(5) -0.019(4) -0.010(4) -0.022(4)
C80 0.050(5) 0.028(5) 0.042(5) -0.012(4) -0.015(4) -0.010(4)
C81 0.050(6) 0.057(6) 0.043(6) -0.010(5) -0.005(5) -0.023(5)
C82 0.059(6) 0.055(6) 0.057(6) -0.005(5) -0.016(5) -0.029(5)
C84 0.064(8) 0.099(10) 0.073(8) -0.022(7) 0.001(6) -0.046(7)
C85 0.084(9) 0.088(10) 0.102(10) -0.025(8) -0.025(8) -0.052(8)
C86 0.049(6) 0.062(7) 0.061(7) -0.026(6) 0.000(5) -0.031(5)
C87 0.065(7) 0.076(8) 0.062(7) -0.036(6) 0.008(6) -0.038(6)
C88 0.059(7) 0.060(6) 0.045(6) -0.020(5) -0.003(5) -0.022(5)
C89 0.064(7) 0.053(6) 0.057(6) -0.026(5) -0.011(5) -0.026(5)
C90 0.051(6) 0.048(6) 0.052(6) -0.017(5) -0.016(5) -0.013(5)
C91 0.043(6) 0.067(7) 0.066(7) -0.038(6) -0.008(5) -0.011(5)
C92 0.043(6) 0.059(7) 0.070(7) -0.031(6) -0.010(5) -0.018(5)
C93 0.044(6) 0.078(8) 0.059(7) -0.022(6) -0.010(5) -0.015(5)
C94 0.045(6) 0.088(9) 0.071(8) -0.024(7) 0.013(6) -0.028(6)
C95 0.056(6) 0.061(7) 0.056(6) -0.023(5) 0.010(5) -0.029(5)
C96 0.035(5) 0.050(6) 0.069(7) -0.029(5) -0.004(5) -0.016(4)
C97 0.043(5) 0.052(6) 0.050(6) -0.031(5) -0.001(4) -0.021(4)
C98 0.057(7) 0.063(7) 0.078(8) -0.035(7) -0.027(6) -0.009(6)
C99 0.088(9) 0.060(7) 0.068(7) -0.023(6) -0.033(7) -0.014(6)
C100 0.050(6) 0.044(6) 0.071(7) -0.024(5) -0.041(5) 0.011(5)
C101 0.083(10) 0.102(12) 0.112(12) -0.063(10) -0.035(9) 0.013(8)
C102 0.143(16) 0.072(10) 0.116(13) -0.035(10) -0.058(12) 0.009(10)
C103 0.17(2) 0.38(4) 0.15(2) -0.14(3) -0.020(18) -0.08(2)
C104 0.39(5) 0.72(9) 0.33(4) -0.39(6) 0.20(4) -0.42(6)
C105 0.16(2) 0.151(19) 0.20(2) 0.037(18) -0.04(2) -0.050(16)
C106 0.25(3) 0.70(8) 0.15(2) -0.29(4) 0.08(2) -0.25(4)
Cl1 0.071(2) 0.101(3) 0.123(3) -0.061(3) 0.018(2) -0.0256(19)
Cl2 0.069(2) 0.113(3) 0.082(2) -0.043(2) 0.0117(18) -0.024(2)
Cl3 0.078(2) 0.081(2) 0.091(2) -0.0467(19) -0.0083(17) -0.0331(17)
Cl4 0.097(3) 0.097(3) 0.074(2) -0.041(2) -0.0018(18) -0.035(2)
N1 0.038(4) 0.049(5) 0.043(4) -0.025(4) -0.003(3) -0.018(3)
N2 0.029(4) 0.057(5) 0.024(3) -0.016(3) 0.001(3) -0.017(3)
N3 0.042(4) 0.044(4) 0.051(5) -0.028(4) 0.003(3) -0.014(4)
N4 0.057(5) 0.052(5) 0.054(5) -0.033(4) 0.006(4) -0.026(4)
N5 0.043(4) 0.051(5) 0.046(4) -0.025(4) -0.004(4) -0.018(4)
N6 0.046(4) 0.045(4) 0.035(4) -0.023(4) -0.002(3) -0.019(3)
N7 0.056(5) 0.053(5) 0.050(5) -0.014(4) -0.014(4) -0.015(4)
N8 0.053(5) 0.053(5) 0.059(5) -0.027(4) -0.011(4) -0.011(4)
N9 0.049(4) 0.037(4) 0.036(4) -0.017(3) -0.006(3) -0.016(3)
N10 0.037(4) 0.056(5) 0.033(4) -0.023(4) 0.001(3) -0.018(4)
N11 0.052(5) 0.053(5) 0.042(4) -0.027(4) -0.011(4) -0.015(4)
N12 0.056(5) 0.046(5) 0.049(5) -0.022(4) -0.012(4) -0.020(4)
N13 0.033(4) 0.046(4) 0.035(4) -0.014(3) -0.005(3) -0.014(3)
N14 0.036(4) 0.059(5) 0.057(5) -0.032(4) 0.001(4) -0.019(4)
N15 0.046(4) 0.051(5) 0.058(5) -0.034(4) 0.004(4) -0.019(4)
N16 0.046(4) 0.048(5) 0.047(5) -0.015(4) -0.007(4) -0.019(4)
N17 0.049(4) 0.040(4) 0.048(4) -0.025(4) -0.009(4) -0.017(3)
N18 0.037(4) 0.071(6) 0.051(5) -0.035(4) 0.003(3) -0.026(4)
N19 0.040(4) 0.049(5) 0.055(5) -0.021(4) -0.007(4) -0.020(4)
N20 0.055(5) 0.049(5) 0.067(5) -0.033(4) -0.015(4) -0.021(4)
N21 0.045(5) 0.053(5) 0.062(5) -0.033(4) 0.001(4) -0.026(4)
N22 0.038(4) 0.053(5) 0.063(5) -0.027(4) -0.005(4) -0.020(4)
N23 0.055(6) 0.082(7) 0.066(6) -0.036(5) -0.014(5) -0.020(5)
N24 0.052(5) 0.062(6) 0.081(7) -0.034(5) -0.013(5) -0.010(5)
O1 0.41(4) 0.30(3) 0.169(18) 0.004(18) 0.00(2) 0.08(3)
O2 0.36(3) 0.134(13) 0.32(2) -0.114(16) -0.07(2) -0.066(15)
O3 0.102(10) 0.32(2) 0.205(15) -0.152(16) 0.044(10) -0.013(12)
O4 0.089(11) 0.45(3) 0.59(4) -0.41(4) -0.003(16) -0.051(15)
O5 0.085(8) 0.166(11) 0.168(11) -0.061(9) 0.006(8) 0.001(7)
O6 0.27(2) 0.45(3) 0.103(11) -0.057(15) -0.070(13) -0.11(2)
O7 0.230(18) 0.222(17) 0.33(2) -0.159(17) 0.159(17) -0.163(15)
O8 0.140(11) 0.173(13) 0.223(15) -0.122(12) 0.056(10) -0.024(9)
O9 0.097(8) 0.180(12) 0.255(16) -0.117(12) -0.030(9) -0.061(8)
O10 0.101(8) 0.222(14) 0.261(16) -0.193(14) -0.028(9) -0.005(9)
O11 0.218(15) 0.212(14) 0.151(11) -0.142(11) 0.000(10) -0.067(11)
O12 0.36(2) 0.171(13) 0.165(12) 0.030(10) -0.131(14) -0.178(16)
O13 0.194(12) 0.093(8) 0.101(8) -0.035(7) 0.003(8) -0.031(8)
O14 0.177(12) 0.225(14) 0.108(8) -0.073(9) -0.057(8) -0.069(10)
O15 0.080(8) 0.211(15) 0.275(18) -0.116(14) 0.016(9) -0.057(9)
O16 0.269(18) 0.113(9) 0.153(11) -0.090(9) 0.036(11) -0.008(10)
O17 0.077(5) 0.058(5) 0.071(5) -0.016(4) -0.002(4) -0.018(4)
O18 0.088(6) 0.100(7) 0.081(6) -0.042(5) 0.002(5) -0.036(5)
O19 0.071(6) 0.140(8) 0.109(7) -0.065(6) 0.002(5) -0.039(6)
O20 0.105(8) 0.180(12) 0.090(7) -0.077(8) 0.020(6) -0.071(8)
O21 0.064(6) 0.098(7) 0.140(8) -0.062(7) 0.008(5) -0.024(5)
O22 0.175(11) 0.178(11) 0.127(9) -0.086(8) 0.028(8) -0.123(10)
O23 0.125(9) 0.201(13) 0.210(13) -0.151(11) 0.035(8) -0.093(9)
S1 0.0663(17) 0.0574(16) 0.0622(16) -0.0329(14) 0.0024(13) -0.0245(13)
S2 0.101(3) 0.075(2) 0.102(3) 0.004(2) -0.009(2) -0.022(2)
S4 0.0612(17) 0.0593(17) 0.0712(18) -0.0302(14) -0.0023(14) -0.0273(13)
S6 0.141(4) 0.096(3) 0.104(3) -0.035(2) -0.028(3) -0.024(3)
C49 0.109(5) 0.092(5) 0.059(4) -0.045(3) -0.001(3) -0.036(4)
C83 0.068(4) 0.093(5) 0.092(4) -0.031(4) -0.012(3) -0.041(3)
S3 0.088(3) 0.094(3) 0.075(3) -0.053(3) -0.017(2) -0.030(3)
S5 0.074(3) 0.100(4) 0.099(4) -0.046(3) -0.015(2) -0.046(3)
C49' 0.088(3) 0.094(3) 0.075(3) -0.053(3) -0.017(2) -0.030(3)
C83' 0.074(3) 0.100(4) 0.099(4) -0.046(3) -0.015(2) -0.046(3)
S3' 0.109(5) 0.092(5) 0.059(4) -0.045(3) -0.001(3) -0.036(4)
S5' 0.068(4) 0.093(5) 0.092(4) -0.031(4) -0.012(3) -0.041(3)

loop_
_atom_type_symbol
_atom_type_description
_atom_type_scat_dispersion_real
_atom_type_scat_dispersion_imag
_atom_type_scat_source
C C 0.0033 0.0016 'International Tables Vol C Tables 4.2.6.8 and 6.1.1.4'
H H 0.0000 0.0000 'International Tables Vol C Tables 4.2.6.8 and 6.1.1.4'
Cl Cl 0.1484 0.1585 'International Tables Vol C Tables 4.2.6.8 and 6.1.1.4'
Fe Fe 0.3463 0.8444 'International Tables Vol C Tables 4.2.6.8 and 6.1.1.4'
N N 0.0061 0.0033 'International Tables Vol C Tables 4.2.6.8 and 6.1.1.4'
O O 0.0106 0.0060 'International Tables Vol C Tables 4.2.6.8 and 6.1.1.4'
S S 0.1246 0.1234 'International Tables Vol C Tables 4.2.6.8 and 6.1.1.4'

loop_
_geom_angle_atom_site_label_1
_geom_angle_atom_site_label_2
_geom_angle_atom_site_label_3
_geom_angle
N1 Fe1 N6 173.5(3)
N1 Fe1 N9 92.5(3)
N6 Fe1 N9 93.0(3)
N1 Fe1 N5 92.7(3)
N6 Fe1 N5 82.2(3)
N9 Fe1 N5 171.9(3)
N1 Fe1 N2 82.1(3)
N6 Fe1 N2 94.2(3)
N9 Fe1 N2 93.3(3)
N5 Fe1 N2 93.5(3)
N1 Fe1 N10 95.2(3)
N6 Fe1 N10 88.8(3)
N9 Fe1 N10 82.8(3)
N5 Fe1 N10 90.7(3)
N2 Fe1 N10 175.1(3)
N21 Fe2 N17 94.5(3)
N21 Fe2 N14 173.0(3)
N17 Fe2 N14 91.7(3)
N21 Fe2 N22 82.1(3)
N17 Fe2 N22 173.4(3)
N14 Fe2 N22 92.0(3)
N21 Fe2 N18 88.0(3)
N17 Fe2 N18 82.6(3)
N14 Fe2 N18 95.9(3)
N22 Fe2 N18 91.6(3)
N21 Fe2 N13 94.7(3)
N17 Fe2 N13 93.3(3)
N14 Fe2 N13 81.8(3)
N22 Fe2 N13 92.7(3)
N18 Fe2 N13 175.2(3)
N1 C1 C2 124.6(9)
N1 C1 H1 117.7
C2 C1 H1 117.7
C1 C2 C3 119.6(9)
C1 C2 H2 120.2
C3 C2 H2 120.2
C2 C3 C4 117.6(9)
C2 C3 H3 121.2
C4 C3 H3 121.2
C3 C4 C12 120.0(8)
C3 C4 C5 124.8(8)
C12 C4 C5 115.2(7)
N3 C5 C6 105.6(8)
N3 C5 C4 132.0(8)
C6 C5 C4 122.4(8)
N4 C6 C7 130.2(8)
N4 C6 C5 108.7(8)
C7 C6 C5 121.1(8)
C8 C7 C6 124.3(8)
C8 C7 C11 119.1(8)
C6 C7 C11 116.5(8)
C7 C8 C9 118.1(8)
C7 C8 H8 121.0
C9 C8 H8 121.0
C8 C9 C10 120.4(9)
C8 C9 H9 119.8
C10 C9 H9 119.8
N2 C10 C9 120.7(9)
N2 C10 H10 119.7
C9 C10 H10 119.7
N2 C11 C12 116.7(8)
N2 C11 C7 121.2(8)
C12 C11 C7 122.0(8)
N1 C12 C4 121.7(7)
N1 C12 C11 115.6(7)
C4 C12 C11 122.7(8)
N4 C13 N3 112.3(8)
N4 C13 C14 126.2(8)
N3 C13 C14 121.4(8)
C15 C14 C13 128.8(9)
C15 C14 S1 112.6(7)
C13 C14 S1 118.6(7)
C14 C15 C16 110.8(10)
C14 C15 H15 124.6
C16 C15 H15 124.6
C17 C16 C15 112.4(10)
C17 C16 H16 123.8
C15 C16 H16 123.8
C16 C17 S1 112.2(9)
C16 C17 H17 123.9
S1 C17 H17 123.9
N5 C18 C19 122.4(9)
N5 C18 H18 118.8
C19 C18 H18 118.8
C20 C19 C18 120.0(9)
C20 C19 H19 120.0
C18 C19 H19 120.0
C19 C20 C21 119.4(9)
C19 C20 H20 120.3
C21 C20 H20 120.3
C29 C21 C20 117.8(8)
C29 C21 C22 116.8(8)
C20 C21 C22 125.4(9)
N7 C22 C23 109.1(8)
N7 C22 C21 130.4(9)
C23 C22 C21 120.4(9)
N8 C23 C24 131.7(9)
N8 C23 C22 104.7(8)
C24 C23 C22 123.6(8)
C23 C24 C28 116.5(8)
C23 C24 C25 127.5(8)
C28 C24 C25 115.9(8)
C26 C25 C24 120.3(8)
C26 C25 H25 119.8
C24 C25 H25 119.8
C25 C26 C27 118.4(9)
C25 C26 H26 120.8
C27 C26 H26 120.8
N6 C27 C26 124.6(8)
N6 C27 H27 117.7
C26 C27 H27 117.7
N6 C28 C24 124.8(8)
N6 C28 C29 115.6(7)
C24 C28 C29 119.6(8)
C21 C29 N5 123.9(8)
C21 C29 C28 122.8(8)
N5 C29 C28 113.3(7)
N7 C30 N8 113.6(9)
N7 C30 C31 127.6(10)
N8 C30 C31 118.7(10)
C32 C31 C30 130.5(11)
C32 C31 S2 109.3(9)
C30 C31 S2 120.2(9)
C31 C32 C33 114.7(13)
C31 C32 H32 122.7
C33 C32 H32 122.7
C34 C33 C32 111.8(13)
C34 C33 H33 124.1
C32 C33 H33 124.1
C33 C34 S2 111.5(10)
C33 C34 H34 124.3
S2 C34 H34 124.3
N9 C35 C36 122.2(8)
N9 C35 H35 118.9
C36 C35 H35 118.9
C37 C36 C35 119.7(9)
C37 C36 H36 120.2
C35 C36 H36 120.2
C36 C37 C38 119.9(9)
C36 C37 H37 120.1
C38 C37 H37 120.1
C37 C38 C39 127.7(8)
C37 C38 C46 117.2(8)
C39 C38 C46 115.1(8)
C40 C39 N11 108.4(8)
C40 C39 C38 123.8(8)
N11 C39 C38 127.7(8)
C39 C40 N12 109.1(8)
C39 C40 C41 121.8(8)
N12 C40 C41 129.1(9)
C45 C41 C42 118.0(8)
C45 C41 C40 116.4(8)
C42 C41 C40 125.5(8)
C43 C42 C41 119.1(9)
C43 C42 H42 120.4
C41 C42 H42 120.4
C42 C43 C44 118.5(9)
C42 C43 H43 120.7
C44 C43 H43 120.7
N10 C44 C43 123.3(8)
N10 C44 H44 118.4
C43 C44 H44 118.4
N10 C45 C41 122.2(8)
N10 C45 C46 115.9(7)
C41 C45 C46 121.8(8)
N9 C46 C38 123.0(8)
N9 C46 C45 115.8(7)
C38 C46 C45 121.0(7)
N11 C47 N12 112.4(8)
N11 C47 C48 124.5(9)
N12 C47 C48 123.1(9)
C47 C48 C49 124.0(9)
C47 C48 S3 122.4(8)
C49 C48 S3 113.6(7)
C51 C50 C49 115.8(10)
C51 C50 H50 122.1
C49 C50 H50 122.1
C50 C51 S3 115.2(10)
C50 C51 H51 122.4
S3 C51 H51 122.4
N13 C52 C53 120.0(9)
N13 C52 H52 120.0
C53 C52 H52 120.0
C54 C53 C52 120.8(9)
C54 C53 H53 119.6
C52 C53 H53 119.6
C53 C54 C55 119.0(8)
C53 C54 H54 120.5
C55 C54 H54 120.5
C54 C55 C63 117.5(8)
C54 C55 C56 126.7(8)
C63 C55 C56 115.7(8)
C57 C56 N15 111.8(8)
C57 C56 C55 121.4(9)
N15 C56 C55 126.5(8)
C56 C57 N16 105.7(8)
C56 C57 C58 124.4(8)
N16 C57 C58 129.9(8)
C62 C58 C59 118.0(8)
C62 C58 C57 114.6(8)
C59 C58 C57 127.5(9)
C60 C59 C58 117.4(9)
C60 C59 H59 121.3
C58 C59 H59 121.3
C59 C60 C61 121.7(10)
C59 C60 H60 119.2
C61 C60 H60 119.2
N14 C61 C60 122.7(10)
N14 C61 H61 118.6
C60 C61 H61 118.6
N14 C62 C58 123.1(8)
N14 C62 C63 115.5(8)
C58 C62 C63 121.4(8)
N13 C63 C55 121.4(8)
N13 C63 C62 116.3(8)
C55 C63 C62 122.2(8)
N15 C64 N16 114.1(8)
N15 C64 C65 123.7(9)
N16 C64 C65 122.2(8)
C66 C65 C64 131.1(10)
C66 C65 S4 109.6(8)
C64 C65 S4 119.3(7)
C65 C66 C67 114.8(11)
C65 C66 H66 122.6
C67 C66 H66 122.6
C68 C67 C66 110.6(11)
C68 C67 H67 124.7
C66 C67 H67 124.7
C67 C68 S4 112.5(9)
C67 C68 H68 123.8
S4 C68 H68 123.8
N17 C69 C70 123.3(9)
N17 C69 H69 118.4
C70 C69 H69 118.4
C71 C70 C69 118.5(9)
C71 C70 H70 120.7
C69 C70 H70 120.7
C72 C71 C70 122.0(9)
C72 C71 H71 119.0
C70 C71 H71 119.0
C71 C72 C80 117.2(8)
C71 C72 C73 128.9(8)
C80 C72 C73 113.8(8)
C74 C73 N19 107.2(8)
C74 C73 C72 124.5(8)
N19 C73 C72 128.2(8)
N20 C74 C73 108.9(9)
N20 C74 C75 129.6(9)
C73 C74 C75 121.5(8)
C79 C75 C76 119.4(9)
C79 C75 C74 115.4(8)
C76 C75 C74 125.2(8)
C77 C76 C75 118.4(9)
C77 C76 H76 120.8
C75 C76 H76 120.8
C76 C77 C78 119.1(9)
C76 C77 H77 120.5
C78 C77 H77 120.5
N18 C78 C77 124.8(9)
N18 C78 H78 117.6
C77 C78 H78 117.6
N18 C79 C75 121.3(8)
N18 C79 C80 116.9(8)
C75 C79 C80 121.7(8)
N17 C80 C72 122.8(8)
N17 C80 C79 114.2(8)
C72 C80 C79 123.0(8)
N19 C81 N20 112.1(8)
N19 C81 C82 126.7(10)
N20 C81 C82 121.2(10)
C81 C82 S5 124.4(9)
C81 C82 C83 121.3(9)
S5 C82 C83 114.2(7)
C85 C84 C83 117.5(10)
C85 C84 H84 121.3
C83 C84 H84 121.3
C84 C85 H85 122.5
N21 C86 C87 121.7(10)
N21 C86 H86 119.2
C87 C86 H86 119.2
C88 C87 C86 121.5(10)
C88 C87 H87 119.2
C86 C87 H87 119.2
C87 C88 C89 119.4(9)
C87 C88 H88 120.3
C89 C88 H88 120.3
C90 C89 C88 128.0(9)
C90 C89 C97 115.7(9)
C88 C89 C97 116.3(9)
C91 C90 N23 110.9(9)
C91 C90 C89 121.8(9)
N23 C90 C89 127.2(9)
C90 C91 N24 104.5(9)
C90 C91 C92 123.4(9)
N24 C91 C92 132.1(10)
C93 C92 C91 126.8(9)
C93 C92 C96 117.7(10)
C91 C92 C96 115.5(9)
C94 C93 C92 120.1(10)
C94 C93 H93 119.9
C92 C93 H93 119.9
C93 C94 C95 119.3(10)
C93 C94 H94 120.3
C95 C94 H94 120.3
N22 C95 C94 123.3(10)
N22 C95 H95 118.4
C94 C95 H95 118.4
N22 C96 C92 122.5(9)
N22 C96 C97 115.4(8)
C92 C96 C97 122.1(9)
N21 C97 C96 115.8(8)
N21 C97 C89 122.8(8)
C96 C97 C89 121.3(9)
N23 C98 N24 113.3(9)
N23 C98 C99 124.1(11)
N24 C98 C99 122.5(10)
C100 C99 C98 126.8(9)
C100 C99 S6 114.4(8)
C98 C99 S6 118.8(9)
C101 C100 C99 103.7(10)
C101 C100 H100 128.1
C99 C100 H100 128.1
C102 C101 C100 116.7(13)
C102 C101 H101 121.6
C100 C101 H101 121.6
C101 C102 S6 115.1(12)
C101 C102 H102 122.4
S6 C102 H102 122.4
O20 C103 C104 126(2)
O20 C103 H10A 105.9
C104 C103 H10A 105.9
O20 C103 H10B 105.9
C104 C103 H10B 105.9
H10A C103 H10B 106.2
C103 C104 H10C 107.7
C103 C104 H10D 108.3
H10C C104 H10D 109.5
C103 C104 H10E 112.4
H10C C104 H10E 109.5
H10D C104 H10E 109.5
C106 C105 O21 154(3)
C106 C105 H10F 98.1
O21 C105 H10F 98.1
C106 C105 H10G 98.1
O21 C105 H10G 98.1
H10F C105 H10G 103.7
C105 C106 H10H 109.5
C105 C106 H10I 109.5
H10H C106 H10I 109.5
C105 C106 H10J 109.5
H10H C106 H10J 109.5
H10I C106 H10J 109.5
O2 Cl1 O4 106.2(14)
O2 Cl1 O3 114.3(14)
O4 Cl1 O3 111.2(12)
O2 Cl1 O1 110.7(17)
O4 Cl1 O1 106.4(19)
O3 Cl1 O1 107.8(13)
O6 Cl2 O5 111.9(11)
O6 Cl2 O8 102.3(13)
O5 Cl2 O8 108.7(10)
O6 Cl2 O7 113.5(14)
O5 Cl2 O7 111.8(11)
O8 Cl2 O7 108.1(10)
O11 Cl3 O10 109.0(9)
O11 Cl3 O12 107.9(10)
O10 Cl3 O12 105.5(12)
O11 Cl3 O9 114.2(9)
O10 Cl3 O9 113.3(8)
O12 Cl3 O9 106.3(9)
O16 Cl4 O14 114.1(10)
O16 Cl4 O13 109.2(8)
O14 Cl4 O13 107.5(8)
O16 Cl4 O15 109.4(10)
O14 Cl4 O15 107.5(9)
O13 Cl4 O15 109.0(9)
C1 N1 C12 116.5(7)
C1 N1 Fe1 130.5(6)
C12 N1 Fe1 113.0(5)
C11 N2 C10 120.3(8)
C11 N2 Fe1 112.5(5)
C10 N2 Fe1 127.1(6)
C5 N3 C13 106.5(7)
C5 N3 H3A 126.7
C13 N3 H3A 126.7
C13 N4 C6 106.9(7)
C18 N5 C29 116.5(8)
C18 N5 Fe1 129.2(6)
C29 N5 Fe1 113.8(6)
C28 N6 C27 115.9(7)
C28 N6 Fe1 114.1(5)
C27 N6 Fe1 130.0(6)
C30 N7 C22 105.9(8)
C30 N8 C23 106.6(8)
C30 N8 H8A 126.7
C23 N8 H8A 126.7
C35 N9 C46 117.9(7)
C35 N9 Fe1 128.4(6)
C46 N9 Fe1 113.7(6)
C44 N10 C45 118.6(7)
C44 N10 Fe1 129.6(6)
C45 N10 Fe1 111.6(6)
C47 N11 C39 104.7(7)
C47 N12 C40 105.2(8)
C47 N12 H12 127.4
C40 N12 H12 127.4
C52 N13 C63 120.8(8)
C52 N13 Fe2 126.3(6)
C63 N13 Fe2 112.7(6)
C61 N14 C62 117.2(8)
C61 N14 Fe2 129.5(7)
C62 N14 Fe2 113.2(6)
C64 N15 C56 102.8(7)
C64 N16 C57 105.5(7)
C64 N16 H16A 127.2
C57 N16 H16A 127.3
C69 N17 C80 116.2(8)
C69 N17 Fe2 129.4(6)
C80 N17 Fe2 114.4(6)
C78 N18 C79 117.0(8)
C78 N18 Fe2 131.1(6)
C79 N18 Fe2 111.9(6)
C81 N19 C73 106.0(7)
C81 N20 C74 105.8(8)
C81 N20 H20A 127.1
C74 N20 H20A 127.1
C86 N21 C97 118.1(8)
C86 N21 Fe2 129.0(7)
C97 N21 Fe2 112.9(6)
C95 N22 C96 117.0(8)
C95 N22 Fe2 129.7(7)
C96 N22 Fe2 113.0(6)
C98 N23 C90 103.8(9)
C98 N24 C91 107.5(9)
C98 N24 H24 126.2
C91 N24 H24 126.2
H17A O17 H17B 109.5
H18A O18 H18B 109.5
H19A O19 H19B 109.5
C103 O20 H20B 109.5
C105 O21 H21 109.5
H22A O22 H22B 109.5
H23A O23 H23B 109.5
C17 S1 C14 91.8(6)
C34 S2 C31 92.6(7)
C68 S4 C65 92.6(6)
C99 S6 C102 90.1(8)
C50 C49 C48 99.5(8)
C50 C49 H49 130.3
C48 C49 H49 130.3
C84 C83 C82 97.2(7)
C84 C83 H83 131.4
C82 C83 H83 131.4
C51 S3 C48 95.8(7)

loop_
_geom_bond_atom_site_label_1
_geom_bond_atom_site_label_2
_geom_bond_distance
Fe1 N1 1.959(7)
Fe1 N6 1.963(7)
Fe1 N9 1.973(7)
Fe1 N5 1.975(7)
Fe1 N2 2.004(7)
Fe1 N10 2.005(7)
Fe2 N21 1.967(8)
Fe2 N17 1.981(7)
Fe2 N14 1.985(8)
Fe2 N22 1.992(7)
Fe2 N18 1.995(7)
Fe2 N13 2.017(7)
C1 N1 1.335(11)
C1 C2 1.375(13)
C1 H1 0.9300
C2 C3 1.381(14)
C2 H2 0.9300
C3 C4 1.382(12)
C3 H3 0.9300
C4 C12 1.409(11)
C4 C5 1.437(12)
C5 N3 1.375(10)
C5 C6 1.426(12)
C6 N4 1.375(11)
C6 C7 1.418(12)
C7 C8 1.364(12)
C7 C11 1.420(12)
C8 C9 1.388(13)
C8 H8 0.9300
C9 C10 1.390(13)
C9 H9 0.9300
C10 N2 1.332(11)
C10 H10 0.9300
C11 N2 1.324(11)
C11 C12 1.414(12)
C12 N1 1.368(11)
C13 N4 1.305(11)
C13 N3 1.387(11)
C13 C14 1.457(12)
C14 C15 1.342(13)
C14 S1 1.708(9)
C15 C16 1.451(14)
C15 H15 0.9300
C16 C17 1.341(17)
C16 H16 0.9300
C17 S1 1.691(11)
C17 H17 0.9300
C18 N5 1.335(11)
C18 C19 1.383(13)
C18 H18 0.9300
C19 C20 1.371(13)
C19 H19 0.9300
C20 C21 1.379(12)
C20 H20 0.9300
C21 C29 1.373(12)
C21 C22 1.426(13)
C22 N7 1.385(12)
C22 C23 1.410(13)
C23 N8 1.385(11)
C23 C24 1.395(13)
C24 C28 1.414(11)
C24 C25 1.419(12)
C25 C26 1.372(13)
C25 H25 0.9300
C26 C27 1.388(12)
C26 H26 0.9300
C27 N6 1.353(10)
C27 H27 0.9300
C28 N6 1.351(10)
C28 C29 1.459(12)
C29 N5 1.377(11)
C30 N7 1.286(12)
C30 N8 1.362(12)
C30 C31 1.471(14)
C31 C32 1.349(15)
C31 S2 1.695(12)
C32 C33 1.382(16)
C32 H32 0.9300
C33 C34 1.344(19)
C33 H33 0.9300
C34 S2 1.687(15)
C34 H34 0.9300
C35 N9 1.340(11)
C35 C36 1.403(12)
C35 H35 0.9300
C36 C37 1.368(13)
C36 H36 0.9300
C37 C38 1.390(12)
C37 H37 0.9300
C38 C39 1.418(11)
C38 C46 1.419(11)
C39 C40 1.358(12)
C39 N11 1.408(10)
C40 N12 1.372(11)
C40 C41 1.424(12)
C41 C45 1.390(11)
C41 C42 1.410(12)
C42 C43 1.378(13)
C42 H42 0.9300
C43 C44 1.419(13)
C43 H43 0.9300
C44 N10 1.295(11)
C44 H44 0.9300
C45 N10 1.380(10)
C45 C46 1.434(11)
C46 N9 1.354(10)
C47 N11 1.342(12)
C47 N12 1.370(12)
C47 C48 1.432(13)
C48 C49 1.565(12)
C48 S3 1.662(11)
C50 C51 1.351(18)
C50 C49 1.544(15)
C50 H50 0.9300
C51 S3 1.590(12)
C51 H51 0.9300
C52 N13 1.312(11)
C52 C53 1.408(14)
C52 H52 0.9300
C53 C54 1.361(13)
C53 H53 0.9300
C54 C55 1.393(12)
C54 H54 0.9300
C55 C63 1.408(12)
C55 C56 1.420(13)
C56 C57 1.354(12)
C56 N15 1.404(11)
C57 N16 1.385(11)
C57 C58 1.435(12)
C58 C62 1.395(12)
C58 C59 1.416(12)
C59 C60 1.361(14)
C59 H59 0.9300
C60 C61 1.375(14)
C60 H60 0.9300
C61 N14 1.329(12)
C61 H61 0.9300
C62 N14 1.368(11)
C62 C63 1.431(12)
C63 N13 1.347(11)
C64 N15 1.308(11)
C64 N16 1.375(11)
C64 C65 1.424(13)
C65 C66 1.380(13)
C65 S4 1.724(10)
C66 C67 1.409(15)
C66 H66 0.9300
C67 C68 1.386(16)
C67 H67 0.9300
C68 S4 1.701(12)
C68 H68 0.9300
C69 N17 1.345(11)
C69 C70 1.382(13)
C69 H69 0.9300
C70 C71 1.352(13)
C70 H70 0.9300
C71 C72 1.346(12)
C71 H71 0.9300
C72 C80 1.410(12)
C72 C73 1.421(12)
C73 C74 1.374(13)
C73 N19 1.398(11)
C74 N20 1.374(11)
C74 C75 1.451(13)
C75 C79 1.393(12)
C75 C76 1.396(12)
C76 C77 1.364(14)
C76 H76 0.9300
C77 C78 1.382(13)
C77 H77 0.9300
C78 N18 1.312(12)
C78 H78 0.9300
C79 N18 1.382(11)
C79 C80 1.436(12)
C80 N17 1.369(11)
C81 N19 1.340(12)
C81 N20 1.352(12)
C81 C82 1.436(13)
C82 S5 1.619(12)
C82 C83 1.634(12)
C84 C85 1.336(17)
C84 C83 1.540(14)
C84 H84 0.9300
C85 H85 0.9300
C86 N21 1.332(11)
C86 C87 1.394(14)
C86 H86 0.9300
C87 C88 1.361(14)
C87 H87 0.9300
C88 C89 1.410(13)
C88 H88 0.9300
C89 C90 1.407(14)
C89 C97 1.429(13)
C90 C91 1.390(13)
C90 N23 1.401(12)
C91 N24 1.392(12)
C91 C92 1.402(14)
C92 C93 1.379(14)
C92 C96 1.405(13)
C93 C94 1.353(15)
C93 H93 0.9300
C94 C95 1.383(14)
C94 H94 0.9300
C95 N22 1.335(11)
C95 H95 0.9300
C96 N22 1.360(12)
C96 C97 1.414(12)
C97 N21 1.380(11)
C98 N23 1.328(13)
C98 N24 1.353(14)
C98 C99 1.474(14)
C99 C100 1.473(15)
C99 S6 1.698(8)
C100 C101 1.465(17)
C100 H100 0.9300
C101 C102 1.28(2)
C101 H101 0.9300
C102 S6 1.702(9)
C102 H102 0.9300
C103 O20 1.36(2)
C103 C104 1.49(3)
C103 H10A 0.9700
C103 H10B 0.9700
C104 H10C 0.9601
C104 H10D 0.9599
C104 H10E 0.9601
C105 C106 1.380(10)
C105 O21 1.59(2)
C105 H10F 0.9700
C105 H10G 0.9700
C106 H10H 0.9600
C106 H10I 0.9600
C106 H10J 0.9600
Cl1 O2 1.282(16)
Cl1 O4 1.339(14)
Cl1 O3 1.355(12)
Cl1 O1 1.39(2)
Cl2 O6 1.346(15)
Cl2 O5 1.382(12)
Cl2 O8 1.383(13)
Cl2 O7 1.386(15)
Cl3 O11 1.356(10)
Cl3 O10 1.367(12)
Cl3 O12 1.391(13)
Cl3 O9 1.410(10)
Cl4 O16 1.382(11)
Cl4 O14 1.396(10)
Cl4 O13 1.415(11)
Cl4 O15 1.425(12)
N3 H3A 0.8600
N8 H8A 0.8600
N12 H12 0.8600
N16 H16A 0.8600
N20 H20A 0.8600
N24 H24 0.8600
O17 H17A 0.8499
O17 H17B 0.8500
O18 H18A 0.8500
O18 H18B 0.8501
O19 H19A 0.8499
O19 H19B 0.8500
O20 H20B 0.8200
O21 H21 0.8200
O22 H22A 0.8499
O22 H22B 0.8500
O23 H23A 0.8500
O23 H23B 0.8500
C49 H49 0.9300
C83 H83 0.9300

loop_
_geom_torsion_atom_site_label_1
_geom_torsion_atom_site_label_2
_geom_torsion_atom_site_label_3
_geom_torsion_atom_site_label_4
_geom_torsion
N1 C1 C2 C3 -0.3(16)
C1 C2 C3 C4 -0.5(15)
C2 C3 C4 C12 0.5(14)
C2 C3 C4 C5 179.9(9)
C3 C4 C5 N3 -2.9(16)
C12 C4 C5 N3 176.5(9)
C3 C4 C5 C6 179.1(9)
C12 C4 C5 C6 -1.5(13)
N3 C5 C6 N4 0.8(10)
C4 C5 C6 N4 179.2(8)
N3 C5 C6 C7 -177.3(8)
C4 C5 C6 C7 1.2(14)
N4 C6 C7 C8 6.2(16)
C5 C6 C7 C8 -176.2(9)
N4 C6 C7 C11 -176.0(9)
C5 C6 C7 C11 1.5(13)
C6 C7 C8 C9 -177.4(9)
C11 C7 C8 C9 4.9(14)
C7 C8 C9 C10 -4.5(15)
C8 C9 C10 N2 1.1(15)
C8 C7 C11 N2 -2.1(13)
C6 C7 C11 N2 -180.0(8)
C8 C7 C11 C12 173.9(8)
C6 C7 C11 C12 -4.0(13)
C3 C4 C12 N1 0.4(13)
C5 C4 C12 N1 -179.1(8)
C3 C4 C12 C11 178.5(9)
C5 C4 C12 C11 -1.0(12)
N2 C11 C12 N1 -1.8(12)
C7 C11 C12 N1 -177.9(7)
N2 C11 C12 C4 180.0(8)
C7 C11 C12 C4 3.8(14)
N4 C13 C14 C15 -169.2(10)
N3 C13 C14 C15 7.2(15)
N4 C13 C14 S1 11.8(13)
N3 C13 C14 S1 -171.8(7)
C13 C14 C15 C16 -177.8(9)
S1 C14 C15 C16 1.3(11)
C14 C15 C16 C17 -3.4(14)
C15 C16 C17 S1 4.1(13)
N5 C18 C19 C20 -1.5(15)
C18 C19 C20 C21 -1.1(15)
C19 C20 C21 C29 2.1(14)
C19 C20 C21 C22 -177.6(9)
C29 C21 C22 N7 175.8(9)
C20 C21 C22 N7 -4.6(17)
C29 C21 C22 C23 -0.8(13)
C20 C21 C22 C23 178.9(9)
N7 C22 C23 N8 1.1(10)
C21 C22 C23 N8 178.3(8)
N7 C22 C23 C24 -177.5(9)
C21 C22 C23 C24 -0.3(15)
N8 C23 C24 C28 -175.3(9)
C22 C23 C24 C28 2.9(14)
N8 C23 C24 C25 1.9(17)
C22 C23 C24 C25 -179.9(9)
C23 C24 C25 C26 -177.6(9)
C28 C24 C25 C26 -0.3(13)
C24 C25 C26 C27 1.3(14)
C25 C26 C27 N6 -0.4(14)
C23 C24 C28 N6 175.9(8)
C25 C24 C28 N6 -1.7(13)
C23 C24 C28 C29 -4.3(12)
C25 C24 C28 C29 178.2(8)
C20 C21 C29 N5 -0.6(14)
C22 C21 C29 N5 179.2(8)
C20 C21 C29 C28 179.5(8)
C22 C21 C29 C28 -0.8(13)
N6 C28 C29 C21 -176.7(8)
C24 C28 C29 C21 3.4(13)
N6 C28 C29 N5 3.3(11)
C24 C28 C29 N5 -176.5(7)
N7 C30 C31 C32 -175.8(12)
N8 C30 C31 C32 -0.1(18)
N7 C30 C31 S2 3.5(16)
N8 C30 C31 S2 179.3(8)
C30 C31 C32 C33 176.5(12)
S2 C31 C32 C33 -2.9(15)
C31 C32 C33 C34 1.9(19)
C32 C33 C34 S2 0.1(17)
N9 C35 C36 C37 -0.4(14)
C35 C36 C37 C38 -0.9(14)
C36 C37 C38 C39 -179.8(9)
C36 C37 C38 C46 2.4(13)
C37 C38 C39 C40 -179.8(9)
C46 C38 C39 C40 -1.9(13)
C37 C38 C39 N11 -2.1(15)
C46 C38 C39 N11 175.8(8)
N11 C39 C40 N12 3.0(10)
C38 C39 C40 N12 -178.9(8)
N11 C39 C40 C41 -178.5(8)
C38 C39 C40 C41 -0.4(14)
C39 C40 C41 C45 1.3(13)
N12 C40 C41 C45 179.5(8)
C39 C40 C41 C42 -176.9(9)
N12 C40 C41 C42 1.3(16)
C45 C41 C42 C43 2.5(13)
C40 C41 C42 C43 -179.2(9)
C41 C42 C43 C44 -0.2(14)
C42 C43 C44 N10 0.8(15)
C42 C41 C45 N10 -5.5(13)
C40 C41 C45 N10 176.1(8)
C42 C41 C45 C46 178.5(8)
C40 C41 C45 C46 0.1(12)
C37 C38 C46 N9 -2.8(12)
C39 C38 C46 N9 179.1(7)
C37 C38 C46 C45 -178.6(8)
C39 C38 C46 C45 3.3(12)
N10 C45 C46 N9 5.2(11)
C41 C45 C46 N9 -178.6(7)
N10 C45 C46 C38 -178.7(7)
C41 C45 C46 C38 -2.5(13)
N11 C47 C48 C49 -5.6(15)
N12 C47 C48 C49 173.9(8)
N11 C47 C48 S3 174.5(7)
N12 C47 C48 S3 -6.0(14)
C49 C50 C51 S3 -3.2(17)
N13 C52 C53 C54 -0.7(15)
C52 C53 C54 C55 0.8(14)
C53 C54 C55 C63 -4.1(13)
C53 C54 C55 C56 -179.9(9)
C54 C55 C56 C57 176.8(9)
C63 C55 C56 C57 1.0(13)
C54 C55 C56 N15 -8.5(15)
C63 C55 C56 N15 175.6(8)
N15 C56 C57 N16 0.6(10)
C55 C56 C57 N16 175.9(8)
N15 C56 C57 C58 178.7(8)
C55 C56 C57 C58 -6.0(14)
C56 C57 C58 C62 7.0(13)
N16 C57 C58 C62 -175.4(8)
C56 C57 C58 C59 -172.8(9)
N16 C57 C58 C59 4.8(16)
C62 C58 C59 C60 0.7(14)
C57 C58 C59 C60 -179.4(9)
C58 C59 C60 C61 -0.3(17)
C59 C60 C61 N14 0.0(17)
C59 C58 C62 N14 -1.0(13)
C57 C58 C62 N14 179.1(8)
C59 C58 C62 C63 176.4(8)
C57 C58 C62 C63 -3.5(12)
C54 C55 C63 N13 7.6(12)
C56 C55 C63 N13 -176.2(8)
C54 C55 C63 C62 -173.9(8)
C56 C55 C63 C62 2.3(12)
N14 C62 C63 N13 -4.8(11)
C58 C62 C63 N13 177.6(7)
N14 C62 C63 C55 176.6(8)
C58 C62 C63 C55 -0.9(13)
N15 C64 C65 C66 165.3(10)
N16 C64 C65 C66 -13.1(15)
N15 C64 C65 S4 -13.8(12)
N16 C64 C65 S4 167.9(7)
C64 C65 C66 C67 -179.5(10)
S4 C65 C66 C67 -0.3(11)
C65 C66 C67 C68 0.4(14)
C66 C67 C68 S4 -0.3(13)
N17 C69 C70 C71 0.1(15)
C69 C70 C71 C72 0.4(15)
C70 C71 C72 C80 -0.1(14)
C70 C71 C72 C73 -178.3(9)
C71 C72 C73 C74 -179.1(9)
C80 C72 C73 C74 2.7(13)
C71 C72 C73 N19 -2.6(16)
C80 C72 C73 N19 179.2(8)
N19 C73 C74 N20 0.6(11)
C72 C73 C74 N20 177.7(8)
N19 C73 C74 C75 -179.1(8)
C72 C73 C74 C75 -2.0(15)
N20 C74 C75 C79 -179.6(9)
C73 C74 C75 C79 0.0(14)
N20 C74 C75 C76 -0.5(17)
C73 C74 C75 C76 179.2(9)
C79 C75 C76 C77 -3.3(15)
C74 C75 C76 C77 177.6(10)
C75 C76 C77 C78 3.6(16)
C76 C77 C78 N18 -3.0(18)
C76 C75 C79 N18 2.4(14)
C74 C75 C79 N18 -178.4(8)
C76 C75 C79 C80 -178.3(8)
C74 C75 C79 C80 0.9(13)
C71 C72 C80 N17 -0.7(13)
C73 C72 C80 N17 177.7(8)
C71 C72 C80 C79 179.9(8)
C73 C72 C80 C79 -1.6(12)
N18 C79 C80 N17 -0.1(12)
C75 C79 C80 N17 -179.5(8)
N18 C79 C80 C72 179.3(8)
C75 C79 C80 C72 -0.1(14)
N19 C81 C82 S5 -173.1(8)
N20 C81 C82 S5 6.7(14)
N19 C81 C82 C83 10.2(15)
N20 C81 C82 C83 -170.0(8)
N21 C86 C87 C88 1.9(15)
C86 C87 C88 C89 -1.1(15)
C87 C88 C89 C90 178.4(10)
C87 C88 C89 C97 -1.6(14)
C88 C89 C90 C91 177.1(10)
C97 C89 C90 C91 -2.8(14)
C88 C89 C90 N23 -4.4(17)
C97 C89 C90 N23 175.6(9)
N23 C90 C91 N24 0.5(11)
C89 C90 C91 N24 179.2(9)
N23 C90 C91 C92 -179.5(9)
C89 C90 C91 C92 -0.8(16)
C90 C91 C92 C93 -177.5(10)
N24 C91 C92 C93 2.5(19)
C90 C91 C92 C96 3.5(15)
N24 C91 C92 C96 -176.6(10)
C91 C92 C93 C94 179.2(11)
C96 C92 C93 C94 -1.7(16)
C92 C93 C94 C95 3.0(18)
C93 C94 C95 N22 -1.6(18)
C93 C92 C96 N22 -1.0(14)
C91 C92 C96 N22 178.1(9)
C93 C92 C96 C97 178.5(9)
C91 C92 C96 C97 -2.4(14)
N22 C96 C97 N21 -1.7(12)
C92 C96 C97 N21 178.7(8)
N22 C96 C97 C89 178.3(8)
C92 C96 C97 C89 -1.2(14)
C90 C89 C97 N21 -176.1(8)
C88 C89 C97 N21 3.9(13)
C90 C89 C97 C96 3.8(13)
C88 C89 C97 C96 -176.1(8)
N23 C98 C99 C100 177.8(10)
N24 C98 C99 C100 -3.5(17)
N23 C98 C99 S6 -2.9(15)
N24 C98 C99 S6 175.9(8)
C98 C99 C100 C101 179.5(11)
S6 C99 C100 C101 0.2(12)
C99 C100 C101 C102 -0.8(18)
C100 C101 C102 S6 1(2)
C2 C1 N1 C12 1.1(14)
C2 C1 N1 Fe1 -176.9(7)
C4 C12 N1 C1 -1.1(12)
C11 C12 N1 C1 -179.4(8)
C4 C12 N1 Fe1 177.2(6)
C11 C12 N1 Fe1 -1.0(9)
N6 Fe1 N1 C1 125(2)
N9 Fe1 N1 C1 -86.7(8)
N5 Fe1 N1 C1 87.1(8)
N2 Fe1 N1 C1 -179.7(9)
N10 Fe1 N1 C1 -3.8(9)
N6 Fe1 N1 C12 -53(3)
N9 Fe1 N1 C12 95.2(6)
N5 Fe1 N1 C12 -90.9(6)
N2 Fe1 N1 C12 2.3(6)
N10 Fe1 N1 C12 178.2(6)
C12 C11 N2 C10 -177.6(8)
C7 C11 N2 C10 -1.4(13)
C12 C11 N2 Fe1 3.6(10)
C7 C11 N2 Fe1 179.8(6)
C9 C10 N2 C11 1.9(14)
C9 C10 N2 Fe1 -179.5(7)
N1 Fe1 N2 C11 -3.2(6)
N6 Fe1 N2 C11 171.5(6)
N9 Fe1 N2 C11 -95.3(6)
N5 Fe1 N2 C11 89.0(6)
N10 Fe1 N2 C11 -60(3)
N1 Fe1 N2 C10 178.1(8)
N6 Fe1 N2 C10 -7.2(8)
N9 Fe1 N2 C10 86.0(8)
N5 Fe1 N2 C10 -89.6(8)
N10 Fe1 N2 C10 122(3)
C6 C5 N3 C13 0.5(10)
C4 C5 N3 C13 -177.7(9)
N4 C13 N3 C5 -1.8(10)
C14 C13 N3 C5 -178.7(8)
N3 C13 N4 C6 2.2(10)
C14 C13 N4 C6 178.9(9)
C7 C6 N4 C13 176.0(9)
C5 C6 N4 C13 -1.8(10)
C19 C18 N5 C29 3.0(13)
C19 C18 N5 Fe1 -168.6(7)
C21 C29 N5 C18 -2.0(13)
C28 C29 N5 C18 178.0(7)
C21 C29 N5 Fe1 170.9(7)
C28 C29 N5 Fe1 -9.1(9)
N1 Fe1 N5 C18 -3.2(8)
N6 Fe1 N5 C18 -179.2(8)
N9 Fe1 N5 C18 127(2)
N2 Fe1 N5 C18 -85.4(8)
N10 Fe1 N5 C18 92.0(8)
N1 Fe1 N5 C29 -175.0(6)
N6 Fe1 N5 C29 9.0(6)
N9 Fe1 N5 C29 -45(2)
N2 Fe1 N5 C29 102.8(6)
N10 Fe1 N5 C29 -79.8(6)
C24 C28 N6 C27 2.6(12)
C29 C28 N6 C27 -177.3(7)
C24 C28 N6 Fe1 -176.0(7)
C29 C28 N6 Fe1 4.1(9)
C26 C27 N6 C28 -1.5(12)
C26 C27 N6 Fe1 176.8(7)
N1 Fe1 N6 C28 -46(3)
N9 Fe1 N6 C28 166.4(6)
N5 Fe1 N6 C28 -7.1(6)
N2 Fe1 N6 C28 -100.1(6)
N10 Fe1 N6 C28 83.7(6)
N1 Fe1 N6 C27 136(2)
N9 Fe1 N6 C27 -11.9(8)
N5 Fe1 N6 C27 174.6(8)
N2 Fe1 N6 C27 81.6(7)
N10 Fe1 N6 C27 -94.6(7)
N8 C30 N7 C22 0.3(12)
C31 C30 N7 C22 176.3(10)
C23 C22 N7 C30 -0.9(11)
C21 C22 N7 C30 -177.7(10)
N7 C30 N8 C23 0.4(12)
C31 C30 N8 C23 -176.0(9)
C24 C23 N8 C30 177.6(10)
C22 C23 N8 C30 -0.9(10)
C36 C35 N9 C46 0.1(13)
C36 C35 N9 Fe1 -176.9(7)
C38 C46 N9 C35 1.5(12)
C45 C46 N9 C35 177.5(7)
C38 C46 N9 Fe1 179.0(6)
C45 C46 N9 Fe1 -5.0(9)
N1 Fe1 N9 C35 -85.2(8)
N6 Fe1 N9 C35 91.4(8)
N5 Fe1 N9 C35 144.4(19)
N2 Fe1 N9 C35 -3.0(8)
N10 Fe1 N9 C35 179.9(8)
N1 Fe1 N9 C46 97.7(6)
N6 Fe1 N9 C46 -85.7(6)
N5 Fe1 N9 C46 -33(2)
N2 Fe1 N9 C46 179.9(6)
N10 Fe1 N9 C46 2.8(6)
C43 C44 N10 C45 -3.6(13)
C43 C44 N10 Fe1 -177.6(7)
C41 C45 N10 C44 6.1(12)
C46 C45 N10 C44 -177.7(8)
C41 C45 N10 Fe1 -178.9(7)
C46 C45 N10 Fe1 -2.7(9)
N1 Fe1 N10 C44 82.4(8)
N6 Fe1 N10 C44 -92.5(8)
N9 Fe1 N10 C44 174.3(8)
N5 Fe1 N10 C44 -10.3(8)
N2 Fe1 N10 C44 138(3)
N1 Fe1 N10 C45 -91.9(6)
N6 Fe1 N10 C45 93.2(6)
N9 Fe1 N10 C45 0.0(5)
N5 Fe1 N10 C45 175.4(6)
N2 Fe1 N10 C45 -36(3)
N12 C47 N11 C39 0.3(10)
C48 C47 N11 C39 179.8(9)
C40 C39 N11 C47 -2.0(10)
C38 C39 N11 C47 180.0(8)
N11 C47 N12 C40 1.4(10)
C48 C47 N12 C40 -178.1(9)
C39 C40 N12 C47 -2.7(10)
C41 C40 N12 C47 178.9(9)
C53 C52 N13 C63 4.1(13)
C53 C52 N13 Fe2 177.7(6)
C55 C63 N13 C52 -7.7(13)
C62 C63 N13 C52 173.7(8)
C55 C63 N13 Fe2 177.9(6)
C62 C63 N13 Fe2 -0.7(9)
N21 Fe2 N13 C52 15.9(8)
N17 Fe2 N13 C52 -78.9(8)
N14 Fe2 N13 C52 -170.2(8)
N22 Fe2 N13 C52 98.2(8)
N18 Fe2 N13 C52 -109(3)
N21 Fe2 N13 C63 -170.1(6)
N17 Fe2 N13 C63 95.1(6)
N14 Fe2 N13 C63 3.8(6)
N22 Fe2 N13 C63 -87.8(6)
N18 Fe2 N13 C63 65(4)
C60 C61 N14 C62 -0.2(14)
C60 C61 N14 Fe2 174.2(8)
C58 C62 N14 C61 0.7(13)
C63 C62 N14 C61 -176.8(8)
C58 C62 N14 Fe2 -174.6(6)
C63 C62 N14 Fe2 7.9(9)
N21 Fe2 N14 C61 -121(2)
N17 Fe2 N14 C61 85.9(8)
N22 Fe2 N14 C61 -88.6(8)
N18 Fe2 N14 C61 3.2(9)
N13 Fe2 N14 C61 179.0(9)
N21 Fe2 N14 C62 54(3)
N17 Fe2 N14 C62 -99.4(6)
N22 Fe2 N14 C62 86.0(6)
N18 Fe2 N14 C62 177.9(6)
N13 Fe2 N14 C62 -6.4(6)
N16 C64 N15 C56 -1.6(10)
C65 C64 N15 C56 180.0(8)
C57 C56 N15 C64 0.6(10)
C55 C56 N15 C64 -174.5(9)
N15 C64 N16 C57 2.0(10)
C65 C64 N16 C57 -179.5(8)
C56 C57 N16 C64 -1.5(10)
C58 C57 N16 C64 -179.4(9)
C70 C69 N17 C80 -0.8(14)
C70 C69 N17 Fe2 179.2(7)
C72 C80 N17 C69 1.2(12)
C79 C80 N17 C69 -179.4(8)
C72 C80 N17 Fe2 -178.8(7)
C79 C80 N17 Fe2 0.6(9)
N21 Fe2 N17 C69 -93.2(8)
N14 Fe2 N17 C69 83.7(8)
N22 Fe2 N17 C69 -152(2)
N18 Fe2 N17 C69 179.4(8)
N13 Fe2 N17 C69 1.8(8)
N21 Fe2 N17 C80 86.8(6)
N14 Fe2 N17 C80 -96.3(6)
N22 Fe2 N17 C80 28(3)
N18 Fe2 N17 C80 -0.6(6)
N13 Fe2 N17 C80 -178.2(6)
C77 C78 N18 C79 2.0(16)
C77 C78 N18 Fe2 -178.8(8)
C75 C79 N18 C78 -1.6(14)
C80 C79 N18 C78 179.0(9)
C75 C79 N18 Fe2 179.0(7)
C80 C79 N18 Fe2 -0.4(10)
N21 Fe2 N18 C78 86.4(10)
N17 Fe2 N18 C78 -178.7(10)
N14 Fe2 N18 C78 -87.8(10)
N22 Fe2 N18 C78 4.4(10)
N13 Fe2 N18 C78 -148(3)
N21 Fe2 N18 C79 -94.3(6)
N17 Fe2 N18 C79 0.5(6)
N14 Fe2 N18 C79 91.5(6)
N22 Fe2 N18 C79 -176.3(6)
N13 Fe2 N18 C79 31(4)
N20 C81 N19 C73 -0.2(10)
C82 C81 N19 C73 179.6(9)
C74 C73 N19 C81 -0.3(10)
C72 C73 N19 C81 -177.2(9)
N19 C81 N20 C74 0.6(11)
C82 C81 N20 C74 -179.3(9)
C73 C74 N20 C81 -0.7(11)
C75 C74 N20 C81 178.9(10)
C87 C86 N21 C97 0.3(13)
C87 C86 N21 Fe2 -177.6(7)
C96 C97 N21 C86 176.8(8)
C89 C97 N21 C86 -3.2(13)
C96 C97 N21 Fe2 -5.0(9)
C89 C97 N21 Fe2 175.0(7)
N17 Fe2 N21 C86 10.7(8)
N14 Fe2 N21 C86 -143(2)
N22 Fe2 N21 C86 -175.0(8)
N18 Fe2 N21 C86 93.1(8)
N13 Fe2 N21 C86 -83.0(8)
N17 Fe2 N21 C97 -167.3(6)
N14 Fe2 N21 C97 39(3)
N22 Fe2 N21 C97 7.0(6)
N18 Fe2 N21 C97 -84.9(6)
N13 Fe2 N21 C97 99.0(6)
C94 C95 N22 C96 -1.1(15)
C94 C95 N22 Fe2 173.3(8)
C92 C96 N22 C95 2.4(14)
C97 C96 N22 C95 -177.1(8)
C92 C96 N22 Fe2 -172.9(7)
C97 C96 N22 Fe2 7.5(10)
N21 Fe2 N22 C95 177.4(9)
N17 Fe2 N22 C95 -123(3)
N14 Fe2 N22 C95 1.1(9)
N18 Fe2 N22 C95 -94.8(8)
N13 Fe2 N22 C95 83.0(8)
N21 Fe2 N22 C96 -8.0(6)
N17 Fe2 N22 C96 52(3)
N14 Fe2 N22 C96 175.7(6)
N18 Fe2 N22 C96 79.8(7)
N13 Fe2 N22 C96 -102.4(6)
N24 C98 N23 C90 0.1(12)
C99 C98 N23 C90 179.0(10)
C91 C90 N23 C98 -0.4(11)
C89 C90 N23 C98 -179.0(10)
N23 C98 N24 C91 0.2(12)
C99 C98 N24 C91 -178.7(9)
C90 C91 N24 C98 -0.4(11)
C92 C91 N24 C98 179.6(11)
C16 C17 S1 C14 -2.9(9)
C15 C14 S1 C17 0.8(8)
C13 C14 S1 C17 -180.0(8)
C33 C34 S2 C31 -1.4(13)
C32 C31 S2 C34 2.4(10)
C30 C31 S2 C34 -177.0(10)
C67 C68 S4 C65 0.1(9)
C66 C65 S4 C68 0.1(8)
C64 C65 S4 C68 179.4(8)
C100 C99 S6 C102 0.3(10)
C98 C99 S6 C102 -179.1(10)
C101 C102 S6 C99 -0.8(15)
C51 C50 C49 C48 3.8(13)
C47 C48 C49 C50 177.1(10)
S3 C48 C49 C50 -3.1(9)
C85 C84 C83 C82 -2.5(12)
C81 C82 C83 C84 -178.3(9)
S5 C82 C83 C84 4.6(8)
C50 C51 S3 C48 0.9(12)
C47 C48 S3 C51 -178.5(9)
C49 C48 S3 C51 1.6(8)
